data_7007840
loop_
_publ_author_name
'Clark, Thomas E.'
'Makha, Mohamed'
'Raston, Colin L.'
'Sobolev, Alexandre N.'

_publ_section_title
;
 Solution and solid state studies on the binding of isomeric carboranes
 C2B10H12 by p-Bu(t)-calix[5]arene.
;
_journal_issue 46
_journal_name_full 'Dalton transactions (Cambridge, England : 2003)'
_journal_page_first 5449
_journal_page_last 5453
_journal_paper_doi 10.1039/b611399k
_journal_year 2006
_chemical_formula_moiety 'C55 H70 O5, C2 H12 B10, 0.25(C7 H8), 0.25(H2 O), 0.083(C2 H12 B10)'
_chemical_formula_sum 'C58.92 H85.5 B10.83 O5.25'
_chemical_formula_weight 994.88
_chemical_name_systematic
;
?
;
_space_group_IT_number 175
_symmetry_cell_setting hexagonal
_symmetry_space_group_name_Hall '-P 6'
_symmetry_space_group_name_H-M 'P 6/m'
_atom_sites_solution_hydrogens geom
_atom_sites_solution_primary direct
_atom_sites_solution_secondary difmap
_audit_creation_method SHELXL-97
_cell_angle_alpha 90.0
_cell_angle_beta 90.0
_cell_angle_gamma 120.0
_cell_formula_units_Z 12
_cell_length_a 35.416(4)
_cell_length_b 35.416
_cell_length_c 18.021(2)
_cell_measurement_reflns_used 7950
_cell_measurement_temperature 153(2)
_cell_measurement_theta_max 25.07
_cell_measurement_theta_min 2.29
_cell_volume 19575(3)
_computing_cell_refinement 'Bruker SAINT'
_computing_data_collection 'Bruker SMART'
_computing_data_reduction 'Bruker SAINT'
_computing_molecular_graphics 'Bruker SHELXTL, v. 5.1'
_computing_publication_material 'Bruker SHELXTL, v. 5.1'
_computing_structure_refinement 'Bruker SHELXTL, v. 5.1'
_computing_structure_solution 'Bruker SHELXTL, v. 5.1'
_diffrn_ambient_temperature 153(2)
_diffrn_measured_fraction_theta_full 0.994
_diffrn_measured_fraction_theta_max 0.994
_diffrn_measurement_device_type 'Bruker AXS CCD'
_diffrn_measurement_method '\w scans'
_diffrn_radiation_monochromator graphite
_diffrn_radiation_source 'sealed tube'
_diffrn_radiation_type MoK\a
_diffrn_radiation_wavelength 0.71073
_diffrn_reflns_av_R_equivalents 0.0950
_diffrn_reflns_av_sigmaI/netI 0.0480
_diffrn_reflns_limit_h_max 41
_diffrn_reflns_limit_h_min -41
_diffrn_reflns_limit_k_max 42
_diffrn_reflns_limit_k_min -42
_diffrn_reflns_limit_l_max 21
_diffrn_reflns_limit_l_min -21
_diffrn_reflns_number 143969
_diffrn_reflns_theta_full 25.10
_diffrn_reflns_theta_max 25.10
_diffrn_reflns_theta_min 1.15
_exptl_absorpt_coefficient_mu 0.060
_exptl_absorpt_correction_T_max 0.9882
_exptl_absorpt_correction_T_min 0.9708
_exptl_absorpt_correction_type multi-scan
_exptl_absorpt_process_details 'SADABS (Bruker, 1997)'
_exptl_crystal_colour colorless
_exptl_crystal_density_diffrn 1.013
_exptl_crystal_density_meas ?
_exptl_crystal_density_method .
_exptl_crystal_description needle
_exptl_crystal_F_000 6422
_exptl_crystal_size_max 0.50
_exptl_crystal_size_mid 0.25
_exptl_crystal_size_min 0.20
_refine_diff_density_max 1.214
_refine_diff_density_min -1.147
_refine_diff_density_rms 0.114
_refine_ls_extinction_coef 0.00115(11)
_refine_ls_extinction_expression Fc^*^=kFc[1+0.001xFc^2^\l^3^/sin(2\q)]^-1/4^
_refine_ls_extinction_method SHELXL
_refine_ls_goodness_of_fit_ref 1.036
_refine_ls_hydrogen_treatment constr
_refine_ls_matrix_type full
_refine_ls_number_parameters 633
_refine_ls_number_reflns 11975
_refine_ls_number_restraints 106
_refine_ls_restrained_S_all 1.037
_refine_ls_R_factor_all 0.2006
_refine_ls_R_factor_gt 0.1171
_refine_ls_shift/su_max 0.000
_refine_ls_shift/su_mean 0.000
_refine_ls_structure_factor_coef Fsqd
_refine_ls_weighting_details 'calc w=1/[\s^2^(Fo^2^)+(0.0800P)^2^+110.0000P] where P=(Fo^2^+2Fc^2^)/3'
_refine_ls_weighting_scheme calc
_refine_ls_wR_factor_gt 0.2734
_refine_ls_wR_factor_ref 0.3400
_reflns_number_gt 6417
_reflns_number_total 11975
_reflns_threshold_expression >2sigma(I)
_cod_data_source_file b611399k.txt
_cod_data_source_block tc008
_cod_depositor_comments
;
The following automatic conversions were performed:
'_symmetry_cell_setting' value 'Hexagonal' changed to 'hexagonal'
according to '/home/saulius/struct/CIF-dictionaries/cif_core.dic'
dictionary named 'cif_core.dic' version 2.4.1 from 2010-06-29.

Automatic conversion script
Id: cif_fix_enum 1527 2010-12-29 10:47:43Z saulius 
;
_cod_original_sg_symbol_H-M P6/m
_cod_original_formula_sum 'C58.92 H85.50 B10.83 O5.25'
_cod_database_code 7007840

loop_
_symmetry_equiv_pos_as_xyz
'x, y, z'
'-y, x-y, z'
'-x+y, -x, z'
'-x, -y, z'
'y, -x+y, z'
'x-y, x, z'
'-x, -y, -z'
'y, -x+y, -z'
'x-y, x, -z'
'x, y, -z'
'-y, x-y, -z'
'-x+y, -x, -z'

loop_
_atom_site_label
_atom_site_type_symbol
_atom_site_fract_x
_atom_site_fract_y
_atom_site_fract_z
_atom_site_U_iso_or_equiv
_atom_site_adp_type
_atom_site_occupancy
_atom_site_symmetry_multiplicity
_atom_site_calc_flag
_atom_site_refinement_flags
_atom_site_disorder_assembly
_atom_site_disorder_group
O1 O -0.00195(17) 0.41925(18) 0.0000 0.0448(13) Uani 1 2 d S . .
H1 H 0.0063 0.4339 0.0394 0.067 Uiso 0.50 1 calc PR A 1
H1' H 0.0089 0.4359 -0.0367 0.067 Uiso 0.50 1 d PR A 2
C11 C 0.0113(2) 0.3887(2) 0.0000 0.0378(17) Uani 1 2 d S . .
C12 C 0.01723(17) 0.37297(17) 0.0672(3) 0.0407(13) Uani 1 1 d . . .
C13 C 0.0328(2) 0.3440(2) 0.0655(3) 0.0539(16) Uani 1 1 d . . .
H13 H 0.0367 0.3331 0.1112 0.065 Uiso 1 1 calc R . .
C14 C 0.0430(3) 0.3300(3) 0.0000 0.062(3) Uani 1 2 d SD . .
C17 C 0.0601(4) 0.2994(3) 0.0000 0.097(4) Uani 1 2 d SD . .
C18 C 0.0251(6) 0.2537(4) 0.0000 0.134(5) Uiso 0.50 2 d SPD B 1
H18A H 0.0372 0.2345 0.0000 0.200 Uiso 0.50 2 d SP C 1
H18B H 0.0067 0.2481 -0.0444 0.200 Uiso 0.50 1 d P D 1
C19 C 0.0868(4) 0.3041(5) 0.0647(6) 0.134(5) Uiso 0.50 1 d PD B 1
H19A H 0.0976 0.2835 0.0611 0.200 Uiso 0.50 1 calc PR B 1
H19B H 0.0692 0.2981 0.1098 0.200 Uiso 0.50 1 calc PR B 1
H19C H 0.1116 0.3339 0.0668 0.200 Uiso 0.50 1 calc PR B 1
C18' C 0.1079(5) 0.3222(7) 0.0000 0.134(5) Uiso 0.50 2 d SPD B 2
H18C H 0.1177 0.3007 0.0000 0.200 Uiso 0.50 2 d SP E 2
H18D H 0.1188 0.3404 -0.0444 0.200 Uiso 0.50 1 d P F 2
C19' C 0.0467(5) 0.2709(4) 0.0647(6) 0.134(5) Uiso 0.50 1 d PD B 2
H19D H 0.0594 0.2519 0.0620 0.200 Uiso 0.50 1 calc PR B 2
H19E H 0.0148 0.2530 0.0657 0.200 Uiso 0.50 1 calc PR B 2
H19F H 0.0568 0.2886 0.1099 0.200 Uiso 0.50 1 calc PR B 2
C1 C 0.00485(17) 0.38469(17) 0.1404(3) 0.0396(12) Uani 1 1 d . . .
H1A H -0.0187 0.3915 0.1311 0.048 Uiso 1 1 calc R . .
H1B H -0.0073 0.3587 0.1730 0.048 Uiso 1 1 calc R . .
O2 O 0.02307(11) 0.47364(12) 0.1281(2) 0.0434(9) Uani 1 1 d . . .
H2 H 0.0378 0.4997 0.1143 0.065 Uiso 0.50 1 calc PR G 1
H2' H 0.0165 0.4571 0.0910 0.065 Uiso 0.50 1 d PR G 2
C21 C 0.04733(15) 0.46437(17) 0.1779(3) 0.0351(12) Uani 1 1 d . . .
C22 C 0.07638(16) 0.49748(17) 0.2247(3) 0.0367(12) Uani 1 1 d . . .
C23 C 0.10299(17) 0.48869(18) 0.2701(3) 0.0399(12) Uani 1 1 d . . .
H23 H 0.1233 0.5112 0.3017 0.048 Uiso 1 1 calc R . .
C24 C 0.10108(16) 0.44862(18) 0.2711(3) 0.0382(12) Uani 1 1 d . . .
C25 C 0.06856(17) 0.41555(18) 0.2281(3) 0.0390(12) Uani 1 1 d . . .
H25 H 0.0650 0.3872 0.2305 0.047 Uiso 1 1 calc R . .
C26 C 0.04106(16) 0.42250(17) 0.1818(3) 0.0356(12) Uani 1 1 d . . .
C27 C 0.13326(18) 0.44172(19) 0.3185(3) 0.0457(14) Uani 1 1 d . . .
C28 C 0.1291(2) 0.3972(2) 0.3044(4) 0.0648(18) Uani 1 1 d . . .
H28A H 0.0993 0.3742 0.3156 0.097 Uiso 1 1 calc R . .
H28B H 0.1496 0.3938 0.3363 0.097 Uiso 1 1 calc R . .
H28C H 0.1358 0.3952 0.2523 0.097 Uiso 1 1 calc R . .
C29 C 0.1797(2) 0.4768(2) 0.3006(4) 0.069(2) Uani 1 1 d . . .
H29A H 0.1832 0.5056 0.3105 0.104 Uiso 1 1 calc R . .
H29B H 0.1858 0.4747 0.2482 0.104 Uiso 1 1 calc R . .
H29C H 0.2001 0.4726 0.3317 0.104 Uiso 1 1 calc R . .
C30 C 0.1242(2) 0.4450(3) 0.4004(3) 0.0671(19) Uani 1 1 d . . .
H30A H 0.1269 0.4735 0.4101 0.101 Uiso 1 1 calc R . .
H30B H 0.1453 0.4417 0.4309 0.101 Uiso 1 1 calc R . .
H30C H 0.0946 0.4218 0.4127 0.101 Uiso 1 1 calc R . .
C2 C 0.07924(16) 0.54134(16) 0.2280(3) 0.0369(12) Uani 1 1 d . . .
H2A H 0.0836 0.5512 0.2803 0.044 Uiso 1 1 calc R . .
H2B H 0.0511 0.5380 0.2112 0.044 Uiso 1 1 calc R . .
O3 O 0.06751(11) 0.56156(12) 0.0776(2) 0.0435(9) Uani 1 1 d . . .
H3 H 0.0701 0.5632 0.0312 0.065 Uiso 0.50 1 calc PR H 1
H3' H 0.0564 0.5354 0.0911 0.065 Uiso 0.50 1 d PR H 2
C31 C 0.10822(15) 0.58635(16) 0.1103(3) 0.0334(11) Uani 1 1 d . . .
C32 C 0.14089(17) 0.62189(16) 0.0711(3) 0.0353(12) Uani 1 1 d . . .
C33 C 0.18228(16) 0.64401(17) 0.1022(3) 0.0357(12) Uani 1 1 d . . .
H33 H 0.2048 0.6678 0.0757 0.043 Uiso 1 1 calc R . .
C34 C 0.19220(16) 0.63277(16) 0.1707(3) 0.0337(11) Uani 1 1 d . . .
C35 C 0.15788(16) 0.60001(16) 0.2097(3) 0.0354(12) Uani 1 1 d . . .
H35 H 0.1633 0.5932 0.2580 0.042 Uiso 1 1 calc R . .
C36 C 0.11556(16) 0.57643(16) 0.1814(3) 0.0348(11) Uani 1 1 d . . .
C37 C 0.23834(17) 0.65706(17) 0.2021(3) 0.0409(13) Uani 1 1 d . . .
C38 C 0.24616(19) 0.6283(2) 0.2564(4) 0.0607(18) Uani 1 1 d . . .
H38A H 0.2251 0.6193 0.2972 0.091 Uiso 1 1 calc R . .
H38B H 0.2758 0.6448 0.2763 0.091 Uiso 1 1 calc R . .
H38C H 0.2425 0.6024 0.2303 0.091 Uiso 1 1 calc R . .
C39 C 0.27207(18) 0.6706(2) 0.1390(4) 0.0543(16) Uani 1 1 d . . .
H39A H 0.2673 0.6885 0.1029 0.081 Uiso 1 1 calc R . .
H39B H 0.2688 0.6445 0.1144 0.081 Uiso 1 1 calc R . .
H39C H 0.3015 0.6874 0.1596 0.081 Uiso 1 1 calc R . .
C40 C 0.2457(2) 0.6984(2) 0.2422(4) 0.0650(19) Uani 1 1 d . . .
H40A H 0.2242 0.6904 0.2820 0.098 Uiso 1 1 calc R . .
H40B H 0.2425 0.7176 0.2068 0.098 Uiso 1 1 calc R . .
H40C H 0.2751 0.7135 0.2633 0.098 Uiso 1 1 calc R . .
C3 C 0.1313(3) 0.6379(2) 0.0000 0.0359(17) Uani 1 2 d S . .
H3A H 0.1484 0.6701 0.0000 0.043 Uiso 1 2 calc SR . .
H3B H 0.1001 0.6293 0.0000 0.043 Uiso 1 2 calc SR . .
C01 C 0.1742(3) 0.5342(3) 0.0448(5) 0.104(3) Uiso 1 1 d . . .
H101 H 0.1720 0.5608 0.0745 0.156 Uiso 1 1 calc R . .
B12 B 0.2279(10) 0.5065(9) 0.0000 0.077(5) Uiso 0.50 2 d SP . 1
H121 H 0.2606 0.5089 0.0000 0.116 Uiso 1 2 calc SR . 1
B12' B 0.1807(9) 0.4477(9) 0.0000 0.077(5) Uiso 0.50 2 d SP . 2
B13 B 0.2225(5) 0.5438(5) 0.0000 0.088(4) Uiso 1 2 d S . .
H131 H 0.2549 0.5746 0.0000 0.131 Uiso 1 2 calc SR . 1
B14 B 0.2042(4) 0.5167(4) 0.0802(8) 0.111(4) Uiso 1 1 d . . .
H141 H 0.2223 0.5295 0.1337 0.167 Uiso 1 1 calc R I 1
B15 B 0.1500(3) 0.4844(3) 0.0750(5) 0.074(2) Uiso 1 1 d . . .
H151 H 0.1297 0.4747 0.1266 0.111 Uiso 1 1 calc R . 1
B16 B 0.1301(5) 0.4945(4) 0.0000 0.076(3) Uiso 1 2 d S . .
H161 H 0.0970 0.4911 0.0000 0.114 Uiso 1 2 calc SR . .
B17 B 0.1350(5) 0.4493(5) 0.0000 0.076(3) Uiso 1 2 d S . .
H171 H 0.1083 0.4144 0.0000 0.114 Uiso 1 2 calc SR J 1
B18 B 0.1764(8) 0.4614(9) 0.0648(13) 0.102(5) Uiso 0.50 1 d P . 1
H181 H 0.1764 0.4324 0.0894 0.153 Uiso 1 1 calc R . 1
B18' B 0.2072(9) 0.4868(9) 0.0508(14) 0.102(5) Uiso 0.50 1 d P . 2
O4 O 0.37384(18) 0.36999(19) 0.5000 0.0520(15) Uani 1 2 d S . .
H4 H 0.3620 0.3567 0.4605 0.078 Uiso 0.50 1 calc PR K 1
H4' H 0.3594 0.3555 0.5370 0.078 Uiso 0.50 1 d PR K 2
C41 C 0.3762(2) 0.4100(3) 0.5000 0.0441(19) Uani 1 2 d S . .
C44 C 0.3801(3) 0.4912(3) 0.5000 0.050(2) Uani 1 2 d SD . .
C45 C 0.37993(18) 0.47047(19) 0.4344(3) 0.0471(14) Uani 1 1 d . . .
H45 H 0.3809 0.4842 0.3886 0.057 Uiso 1 1 calc R . .
C46 C 0.37841(18) 0.43049(18) 0.4328(3) 0.0440(13) Uiso 1 1 d . . .
C47 C 0.3806(2) 0.5345(3) 0.5000 0.060(2) Uiso 1 2 d SD . .
C48 C 0.3859(4) 0.5534(4) 0.4239(6) 0.093(3) Uiso 0.50 1 d PD L -1
H48A H 0.3628 0.5331 0.3922 0.140 Uiso 0.50 1 d P M -1
H48B H 0.3850 0.5801 0.4265 0.140 Uiso 0.50 1 d P N -1
H48C H 0.4135 0.5595 0.4034 0.140 Uiso 0.50 1 d P O -1
C49 C 0.3388(4) 0.5290(5) 0.5335(6) 0.093(3) Uiso 0.50 1 d PD L -1
H49A H 0.3141 0.5082 0.5047 0.140 Uiso 0.50 1 d P P -1
H49B H 0.3356 0.5185 0.5836 0.140 Uiso 0.50 1 d P Q -1
H49C H 0.3394 0.5564 0.5335 0.140 Uiso 0.50 1 d P R -1
C50 C 0.4178(4) 0.5676(4) 0.5483(6) 0.093(3) Uiso 0.50 1 d PD L -1
H50A H 0.4452 0.5723 0.5294 0.140 Uiso 0.50 1 d P S -1
H50B H 0.4178 0.5948 0.5483 0.140 Uiso 0.50 1 d P T -1
H50C H 0.4141 0.5569 0.5985 0.140 Uiso 0.50 1 d P U -1
C4 C 0.38188(17) 0.41149(19) 0.3596(3) 0.0462(14) Uani 1 1 d . . .
H4A H 0.4003 0.4360 0.3259 0.055 Uiso 1 1 calc R . .
H4B H 0.3973 0.3951 0.3685 0.055 Uiso 1 1 calc R . .
O5 O 0.33579(12) 0.31800(13) 0.3761(2) 0.0492(10) Uani 1 1 d . . .
H5 H 0.3152 0.2940 0.3908 0.074 Uiso 0.50 1 calc PR V 1
H5' H 0.3468 0.3350 0.4123 0.074 Uiso 0.50 1 d PR V 2
C51 C 0.32011(18) 0.33640(18) 0.3249(3) 0.0418(13) Uani 1 1 d . . .
C52 C 0.33964(18) 0.38163(18) 0.3197(3) 0.0420(13) Uani 1 1 d . . .
C53 C 0.32062(18) 0.39865(19) 0.2734(3) 0.0449(13) Uani 1 1 d . . .
H53 H 0.3330 0.4294 0.2712 0.054 Uiso 1 1 calc R . .
C54 C 0.28412(17) 0.37264(17) 0.2297(3) 0.0451(14) Uani 1 1 d D W .
C55 C 0.26931(19) 0.32827(19) 0.2304(3) 0.0457(14) Uani 1 1 d . . .
H55 H 0.2464 0.3100 0.1977 0.055 Uiso 1 1 calc R . .
C56 C 0.28662(18) 0.30925(18) 0.2771(3) 0.0432(13) Uani 1 1 d . . .
C57 C 0.26345(15) 0.39169(15) 0.1787(3) 0.0531(15) Uani 1 1 d D . .
C58 C 0.2830(4) 0.4405(2) 0.1924(6) 0.085(2) Uiso 0.50 1 d PD W 1
H58A H 0.2778 0.4453 0.2440 0.127 Uiso 0.50 1 calc PR W 1
H58B H 0.2694 0.4521 0.1590 0.127 Uiso 0.50 1 calc PR W 1
H58C H 0.3145 0.4554 0.1831 0.127 Uiso 0.50 1 calc PR W 1
C59 C 0.2715(4) 0.3849(4) 0.0973(4) 0.085(2) Uiso 0.50 1 d PD W 1
H59A H 0.2722 0.3577 0.0926 0.127 Uiso 0.50 1 calc PR W 1
H59B H 0.2994 0.4094 0.0810 0.127 Uiso 0.50 1 calc PR W 1
H59C H 0.2480 0.3834 0.0664 0.127 Uiso 0.50 1 calc PR W 1
C60 C 0.2143(2) 0.3691(4) 0.1916(6) 0.085(2) Uiso 0.50 1 d PD W 1
H60A H 0.2085 0.3721 0.2439 0.127 Uiso 0.50 1 calc PR W 1
H60B H 0.2010 0.3381 0.1791 0.127 Uiso 0.50 1 calc PR W 1
H60C H 0.2017 0.3826 0.1602 0.127 Uiso 0.50 1 calc PR W 1
C58' C 0.2638(4) 0.4308(3) 0.2161(6) 0.085(2) Uiso 0.50 1 d PD W 2
H58D H 0.2576 0.4248 0.2691 0.127 Uiso 0.50 1 calc PR W 2
H58E H 0.2415 0.4357 0.1934 0.127 Uiso 0.50 1 calc PR W 2
H58F H 0.2925 0.4568 0.2097 0.127 Uiso 0.50 1 calc PR W 2
C59' C 0.2890(4) 0.4072(4) 0.1060(4) 0.085(2) Uiso 0.50 1 d PD W 2
H59D H 0.3132 0.4371 0.1121 0.127 Uiso 0.50 1 calc PR W 2
H59E H 0.2697 0.4065 0.0665 0.127 Uiso 0.50 1 calc PR W 2
H59F H 0.3005 0.3881 0.0929 0.127 Uiso 0.50 1 calc PR W 2
C60' C 0.2163(2) 0.3577(3) 0.1610(6) 0.085(2) Uiso 0.50 1 d PD W 2
H60D H 0.1985 0.3513 0.2058 0.127 Uiso 0.50 1 calc PR W 2
H60E H 0.2150 0.3309 0.1432 0.127 Uiso 0.50 1 calc PR W 2
H60F H 0.2051 0.3690 0.1224 0.127 Uiso 0.50 1 calc PR W 2
C5 C 0.26897(19) 0.26065(18) 0.2735(3) 0.0488(14) Uani 1 1 d . . .
H5A H 0.2625 0.2512 0.2211 0.059 Uiso 1 1 calc R . .
H5B H 0.2918 0.2545 0.2909 0.059 Uiso 1 1 calc R . .
O6 O 0.27058(13) 0.23413(13) 0.4233(2) 0.0510(10) Uani 1 1 d . . .
H6 H 0.2679 0.2332 0.4697 0.076 Uiso 0.50 1 calc PR X 1
H6' H 0.2884 0.2597 0.4098 0.076 Uiso 0.50 1 d PR X 2
C61 C 0.23047(19) 0.22079(18) 0.3907(3) 0.0466(14) Uani 1 1 d . . .
C62 C 0.22854(19) 0.23417(18) 0.3188(3) 0.0441(13) Uani 1 1 d . . .
C63 C 0.1879(2) 0.22182(19) 0.2888(4) 0.0516(15) Uani 1 1 d . . .
H63 H 0.1866 0.2316 0.2403 0.062 Uiso 1 1 calc R . .
C64 C 0.1491(2) 0.1957(2) 0.3265(4) 0.0541(16) Uani 1 1 d . . .
C65 C 0.1525(2) 0.1806(2) 0.3960(4) 0.0580(17) Uani 1 1 d . . .
H65 H 0.1266 0.1616 0.4224 0.070 Uiso 1 1 calc R . .
C66 C 0.1926(2) 0.1922(2) 0.4283(3) 0.0521(15) Uani 1 1 d . . .
C67 C 0.1052(2) 0.1847(3) 0.2924(4) 0.072(2) Uani 1 1 d . . .
C68 C 0.0667(3) 0.1490(4) 0.3360(6) 0.124(4) Uani 1 1 d . . .
H68A H 0.0664 0.1595 0.3862 0.187 Uiso 1 1 calc R . .
H68B H 0.0696 0.1230 0.3389 0.187 Uiso 1 1 calc R . .
H68C H 0.0394 0.1418 0.3107 0.187 Uiso 1 1 calc R . .
C69 C 0.1011(3) 0.2250(4) 0.2929(8) 0.141(5) Uani 1 1 d . . .
H69A H 0.1251 0.2481 0.2642 0.211 Uiso 1 1 calc R . .
H69B H 0.1024 0.2348 0.3441 0.211 Uiso 1 1 calc R . .
H69C H 0.0732 0.2183 0.2706 0.211 Uiso 1 1 calc R . .
C70 C 0.1018(3) 0.1658(4) 0.2147(6) 0.142(5) Uani 1 1 d . . .
H70A H 0.1258 0.1872 0.1838 0.213 Uiso 1 1 calc R . .
H70B H 0.0739 0.1590 0.1924 0.213 Uiso 1 1 calc R . .
H70C H 0.1036 0.1392 0.2182 0.213 Uiso 1 1 calc R . .
C6 C 0.1938(3) 0.1704(3) 0.5000 0.060(2) Uani 1 2 d S . .
H6A H 0.1687 0.1403 0.5000 0.072 Uiso 1 2 calc SR . .
H6B H 0.2206 0.1683 0.5000 0.072 Uiso 1 2 calc SR . .
C02 C 0.1975(3) 0.3022(3) 0.4526(5) 0.086(2) Uiso 1 1 d . . .
H202 H 0.1919 0.2734 0.4183 0.129 Uiso 1 1 calc R . .
B22 B 0.2452(4) 0.3305(4) 0.5000 0.068(3) Uiso 1 2 d S . .
H222 H 0.2710 0.3209 0.5000 0.101 Uiso 1 2 calc SR . .
B23 B 0.1550(6) 0.3017(6) 0.5000 0.096(5) Uiso 1 2 d S . .
H223 H 0.1213 0.2727 0.5000 0.145 Uiso 1 2 calc SR . .
B24 B 0.1764(4) 0.3340(4) 0.4241(7) 0.092(3) Uiso 1 1 d . . .
H224 H 0.1561 0.3272 0.3729 0.138 Uiso 1 1 calc R . .
B25 B 0.2338(3) 0.3527(3) 0.4246(5) 0.064(2) Uiso 1 1 d . . .
H225 H 0.2534 0.3589 0.3728 0.096 Uiso 1 1 calc R . .
B26 B 0.2562(4) 0.3854(4) 0.5000 0.070(3) Uiso 1 2 d S . .
H226 H 0.2901 0.4141 0.5000 0.105 Uiso 1 2 calc SR . .
B27 B 0.2152(3) 0.3871(4) 0.4470(6) 0.089(3) Uiso 1 1 d . . .
H227 H 0.2215 0.4154 0.4109 0.134 Uiso 1 1 calc R . .
B28 B 0.1655(6) 0.3552(6) 0.5000 0.107(5) Uiso 1 2 d S . .
H228 H 0.1392 0.3640 0.5000 0.161 Uiso 1 2 calc SR . .
C1A C 0.0077(5) 0.4971(6) 0.5362(7) 0.068(3) Uiso 0.25 1 d PD Y -1
C2A C 0.0335(6) 0.4883(7) 0.4887(9) 0.068(3) Uiso 0.25 1 d PD Y -1
H2AA H 0.0540 0.4812 0.5086 0.082 Uiso 0.25 1 calc PR Y -1
C3A C 0.0291(9) 0.4901(10) 0.4120(8) 0.068(3) Uiso 0.25 1 d PD Y -1
H3AA H 0.0467 0.4842 0.3795 0.082 Uiso 0.25 1 calc PR Y -1
C4A C -0.0010(10) 0.5007(12) 0.3831(7) 0.068(3) Uiso 0.25 1 d PD Y -1
H4AA H -0.0039 0.5019 0.3309 0.082 Uiso 0.25 1 calc PR Y -1
C5A C -0.0268(8) 0.5094(10) 0.4305(9) 0.068(3) Uiso 0.25 1 d PD Y -1
H5AA H -0.0473 0.5165 0.4106 0.082 Uiso 0.25 1 calc PR Y -1
C6A C -0.0223(6) 0.5077(7) 0.5072(9) 0.068(3) Uiso 0.25 1 d PD Y -1
H6AA H -0.0398 0.5137 0.5396 0.082 Uiso 0.25 1 calc PR Y -1
C7A C 0.0123(8) 0.4952(10) 0.6184(8) 0.082 Uiso 0.25 1 d PD Y -1
H7AA H -0.0080 0.5022 0.6435 0.103 Uiso 0.25 1 calc PR Y -1
H7AB H 0.0423 0.5163 0.6330 0.103 Uiso 0.25 1 calc PR Y -1
H7AC H 0.0058 0.4658 0.6325 0.103 Uiso 0.25 1 calc PR Y -1
B1C B 0.0469(7) 0.0449(6) 0.5137(12) 0.159(8) Uiso 0.42 1 d PD . 1
H1C H 0.0745 0.0738 0.5000 0.238 Uiso 1 2 d S Z 1
B2C B 0.0314(9) 0.0031(14) 0.5748(8) 0.159(8) Uiso 0.42 1 d PD . 1
H2C H 0.0402 -0.0045 0.6237 0.238 Uiso 0.50 1 d P A 1
C1C C 0.0469(7) 0.0449(6) 0.5137(12) 0.159(8) Uiso 0.08 1 d P . 2
C2C C 0.0314(9) 0.0031(14) 0.5748(8) 0.159(8) Uiso 0.08 1 d P . 2
O1W O 0.0389(16) -0.0042(18) 0.856(3) 0.091(13) Uiso 0.13 1 d P . 1
O2W O 0.029(2) -0.002(3) 0.796(3) 0.102(16) Uiso 0.13 1 d P . 2

loop_
_atom_site_aniso_label
_atom_site_aniso_U_11
_atom_site_aniso_U_22
_atom_site_aniso_U_33
_atom_site_aniso_U_23
_atom_site_aniso_U_13
_atom_site_aniso_U_12
O1 0.045(3) 0.054(3) 0.038(3) 0.000 0.000 0.027(3)
C11 0.030(4) 0.040(4) 0.039(4) 0.000 0.000 0.014(3)
C12 0.041(3) 0.036(3) 0.038(3) -0.002(2) 0.000(2) 0.014(2)
C13 0.075(4) 0.051(4) 0.040(3) 0.004(3) -0.001(3) 0.034(3)
C14 0.092(7) 0.058(6) 0.050(5) 0.000 0.000 0.048(6)
C17 0.147(12) 0.085(9) 0.083(8) 0.000 0.000 0.076(9)
C1 0.036(3) 0.041(3) 0.034(3) 0.007(2) 0.003(2) 0.013(2)
O2 0.038(2) 0.053(2) 0.040(2) 0.0033(18) -0.0057(17) 0.0226(18)
C21 0.027(3) 0.045(3) 0.030(3) 0.004(2) 0.003(2) 0.016(2)
C22 0.029(3) 0.042(3) 0.032(3) 0.003(2) 0.001(2) 0.013(2)
C23 0.036(3) 0.048(3) 0.029(3) 0.004(2) -0.002(2) 0.016(2)
C24 0.032(3) 0.050(3) 0.028(3) 0.007(2) 0.002(2) 0.017(2)
C25 0.040(3) 0.043(3) 0.033(3) 0.006(2) 0.001(2) 0.020(3)
C26 0.031(3) 0.042(3) 0.027(3) 0.003(2) 0.003(2) 0.013(2)
C27 0.041(3) 0.057(4) 0.038(3) 0.009(3) -0.001(3) 0.024(3)
C28 0.061(4) 0.070(4) 0.073(5) 0.008(4) -0.011(4) 0.040(4)
C29 0.040(3) 0.084(5) 0.074(5) 0.023(4) -0.003(3) 0.024(3)
C30 0.075(5) 0.096(5) 0.038(3) 0.010(4) -0.006(3) 0.048(4)
C2 0.033(3) 0.044(3) 0.030(3) 0.000(2) 0.003(2) 0.016(2)
O3 0.0315(19) 0.058(2) 0.035(2) -0.0025(18) -0.0046(16) 0.0185(18)
C31 0.029(3) 0.039(3) 0.032(3) -0.003(2) -0.004(2) 0.017(2)
C32 0.041(3) 0.038(3) 0.030(3) 0.001(2) 0.001(2) 0.023(2)
C33 0.032(3) 0.036(3) 0.036(3) 0.000(2) 0.001(2) 0.015(2)
C34 0.030(3) 0.032(3) 0.037(3) -0.002(2) -0.003(2) 0.014(2)
C35 0.035(3) 0.040(3) 0.033(3) -0.001(2) -0.005(2) 0.020(2)
C36 0.036(3) 0.039(3) 0.029(3) -0.002(2) 0.000(2) 0.019(2)
C37 0.034(3) 0.041(3) 0.044(3) -0.001(2) -0.004(2) 0.016(2)
C38 0.039(3) 0.067(4) 0.065(4) 0.016(3) -0.010(3) 0.019(3)
C39 0.037(3) 0.065(4) 0.058(4) 0.008(3) 0.003(3) 0.023(3)
C40 0.046(4) 0.060(4) 0.082(5) -0.029(4) -0.013(3) 0.020(3)
C3 0.043(4) 0.040(4) 0.030(4) 0.000 0.000 0.025(4)
O4 0.047(3) 0.059(4) 0.050(3) 0.000 0.000 0.026(3)
C41 0.037(4) 0.045(5) 0.049(5) 0.000 0.000 0.020(4)
C44 0.049(5) 0.049(5) 0.049(5) 0.000 0.000 0.022(4)
C45 0.049(3) 0.049(3) 0.040(3) 0.004(3) 0.004(3) 0.022(3)
C4 0.038(3) 0.046(3) 0.045(3) 0.000(3) 0.008(3) 0.013(3)
O5 0.051(2) 0.054(2) 0.048(2) 0.0005(19) 0.0022(19) 0.031(2)
C51 0.042(3) 0.050(3) 0.038(3) 0.002(3) 0.006(2) 0.027(3)
C52 0.041(3) 0.047(3) 0.035(3) -0.001(2) 0.008(2) 0.019(3)
C53 0.049(3) 0.043(3) 0.040(3) 0.006(3) 0.010(3) 0.022(3)
C54 0.050(3) 0.050(3) 0.036(3) 0.009(3) 0.011(3) 0.026(3)
C55 0.046(3) 0.050(3) 0.038(3) 0.001(3) 0.003(3) 0.022(3)
C56 0.043(3) 0.046(3) 0.040(3) 0.001(3) 0.006(3) 0.021(3)
C57 0.059(4) 0.052(4) 0.045(3) 0.010(3) 0.001(3) 0.024(3)
C5 0.058(4) 0.051(3) 0.045(3) -0.005(3) 0.004(3) 0.032(3)
O6 0.051(2) 0.052(2) 0.054(2) -0.001(2) -0.003(2) 0.028(2)
C61 0.046(3) 0.041(3) 0.057(4) -0.003(3) 0.000(3) 0.025(3)
C62 0.049(3) 0.038(3) 0.047(3) -0.006(3) -0.001(3) 0.023(3)
C63 0.055(4) 0.046(3) 0.054(4) -0.007(3) -0.004(3) 0.026(3)
C64 0.048(4) 0.053(4) 0.057(4) -0.014(3) -0.009(3) 0.022(3)
C65 0.054(4) 0.056(4) 0.053(4) -0.002(3) 0.000(3) 0.019(3)
C66 0.056(4) 0.047(3) 0.049(4) -0.005(3) -0.003(3) 0.023(3)
C67 0.053(4) 0.093(6) 0.060(4) -0.012(4) -0.011(3) 0.030(4)
C68 0.054(5) 0.153(10) 0.125(9) 0.005(8) -0.007(5) 0.020(6)
C69 0.090(7) 0.139(9) 0.219(14) -0.029(10) -0.056(8) 0.077(7)
C70 0.086(7) 0.238(14) 0.097(8) -0.074(9) -0.042(6) 0.077(8)
C6 0.067(6) 0.043(5) 0.060(6) 0.000 0.000 0.019(5)

loop_
_atom_type_symbol
_atom_type_description
_atom_type_scat_dispersion_real
_atom_type_scat_dispersion_imag
_atom_type_scat_source
C C 0.0033 0.0016 'International Tables Vol C Tables 4.2.6.8 and 6.1.1.4'
H H 0.0000 0.0000 'International Tables Vol C Tables 4.2.6.8 and 6.1.1.4'
B B 0.0013 0.0007 'International Tables Vol C Tables 4.2.6.8 and 6.1.1.4'
O O 0.0106 0.0060 'International Tables Vol C Tables 4.2.6.8 and 6.1.1.4'

loop_
_geom_angle_atom_site_label_1
_geom_angle_atom_site_label_2
_geom_angle_atom_site_label_3
_geom_angle
_geom_angle_site_symmetry_1
_geom_angle_site_symmetry_3
_geom_angle_publ_flag
O1 C11 C12 119.5(4) . 10 ?
O1 C11 C12 119.5(4) . . ?
C12 C11 C12 120.9(7) 10 . ?
C13 C12 C11 118.1(5) . . ?
C13 C12 C1 120.0(5) . . ?
C11 C12 C1 121.8(5) . . ?
C12 C13 C14 123.5(6) . . ?
C13 C14 C13 115.5(8) . 10 ?
C13 C14 C17 122.2(4) . . ?
C13 C14 C17 122.2(4) 10 . ?
C19 C17 C19 106.4(8) . 10 ?
C19 C17 C19' 133.5(14) . 10 ?
C19 C17 C19' 53.7(5) 10 10 ?
C19 C17 C19' 53.7(5) . . ?
C19 C17 C19' 133.5(14) 10 . ?
C19' C17 C19' 106.2(8) 10 . ?
C19 C17 C18' 55.5(4) . . ?
C19 C17 C18' 55.5(4) 10 . ?
C19' C17 C18' 105.6(8) 10 . ?
C19' C17 C18' 105.6(8) . . ?
C19 C17 C18 105.6(8) . . ?
C19 C17 C18 105.6(8) 10 . ?
C19' C17 C18 55.4(4) 10 . ?
C19' C17 C18 55.4(4) . . ?
C18' C17 C18 135.7(14) . . ?
C19 C17 C14 113.3(7) . . ?
C19 C17 C14 113.3(7) 10 . ?
C19' C17 C14 113.2(7) 10 . ?
C19' C17 C14 113.2(7) . . ?
C18' C17 C14 112.3(7) . . ?
C18 C17 C14 112.1(8) . . ?
C26 C1 C12 116.1(4) . . ?
C26 C21 C22 121.8(5) . . ?
C26 C21 O2 119.8(4) . . ?
C22 C21 O2 118.4(5) . . ?
C21 C22 C23 117.6(5) . . ?
C21 C22 C2 122.2(5) . . ?
C23 C22 C2 120.1(5) . . ?
C24 C23 C22 122.9(5) . . ?
C23 C24 C25 116.6(5) . . ?
C23 C24 C27 120.6(5) . . ?
C25 C24 C27 122.7(5) . . ?
C26 C25 C24 122.7(5) . . ?
C21 C26 C25 117.8(5) . . ?
C21 C26 C1 122.3(5) . . ?
C25 C26 C1 119.9(5) . . ?
C29 C27 C30 109.0(6) . . ?
C29 C27 C28 108.3(5) . . ?
C30 C27 C28 108.8(5) . . ?
C29 C27 C24 109.8(5) . . ?
C30 C27 C24 108.9(5) . . ?
C28 C27 C24 112.0(5) . . ?
C22 C2 C36 114.5(4) . . ?
C36 C31 O3 119.9(4) . . ?
C36 C31 C32 121.2(5) . . ?
O3 C31 C32 119.0(4) . . ?
C33 C32 C31 117.9(5) . . ?
C33 C32 C3 120.2(5) . . ?
C31 C32 C3 121.7(5) . . ?
C32 C33 C34 122.8(5) . . ?
C35 C34 C33 116.7(4) . . ?
C35 C34 C37 122.0(5) . . ?
C33 C34 C37 121.3(5) . . ?
C34 C35 C36 123.2(5) . . ?
C31 C36 C35 117.8(5) . . ?
C31 C36 C2 121.9(5) . . ?
C35 C36 C2 120.3(4) . . ?
C34 C37 C40 109.7(4) . . ?
C34 C37 C38 111.1(4) . . ?
C40 C37 C38 109.4(5) . . ?
C34 C37 C39 110.3(5) . . ?
C40 C37 C39 108.4(5) . . ?
C38 C37 C39 107.9(5) . . ?
C32 C3 C32 116.6(6) . 10 ?
B14 C01 C01 113.4(6) . 10 ?
B14 C01 B15 62.5(7) . . ?
C01 C01 B15 109.6(5) 10 . ?
B14 C01 B16 112.4(9) . . ?
C01 C01 B16 61.6(4) 10 . ?
B15 C01 B16 59.3(6) . . ?
B14 C01 B13 59.5(7) . . ?
C01 C01 B13 62.7(4) 10 . ?
B15 C01 B13 107.3(8) . . ?
B16 C01 B13 110.1(8) . . ?
B13 B12 B14 61.4(10) . 10 ?
B13 B12 B14 61.4(10) . . ?
B14 B12 B14 107.1(18) 10 . ?
B13 B12 B18 103.9(17) . 10 ?
B14 B12 B18 52.0(10) 10 10 ?
B14 B12 B18 106.8(16) . 10 ?
B13 B12 B18 103.9(17) . . ?
B14 B12 B18 106.8(16) 10 . ?
B14 B12 B18 52.1(10) . . ?
B18 B12 B18 68.3(15) 10 . ?
B18' B12' B18' 74(2) . 10 ?
B18' B12' B17 98.0(18) . . ?
B18' B12' B17 98.0(18) 10 . ?
B12 B13 B14 70.3(8) . . ?
B12 B13 B14 70.3(8) . 10 ?
B14 B13 B14 119.2(14) . 10 ?
B12 B13 C01 112.8(14) . 10 ?
B14 B13 C01 102.9(10) . 10 ?
B14 B13 C01 55.5(6) 10 10 ?
B12 B13 C01 112.8(14) . . ?
B14 B13 C01 55.5(6) . . ?
B14 B13 C01 102.9(10) 10 . ?
C01 B13 C01 54.5(8) 10 . ?
B12 B13 B18' 33.9(10) . . ?
B14 B13 B18' 37.6(8) . . ?
B14 B13 B18' 89.2(12) 10 . ?
C01 B13 B18' 105.4(11) 10 . ?
C01 B13 B18' 81.5(10) . . ?
B12 B13 B18' 33.9(10) . 10 ?
B14 B13 B18' 89.2(12) . 10 ?
B14 B13 B18' 37.6(8) 10 10 ?
C01 B13 B18' 81.5(10) 10 10 ?
C01 B13 B18' 105.4(11) . 10 ?
B18' B13 B18' 53.6(15) . 10 ?
B18' B14 C01 121.3(16) . . ?
B18' B14 B15 87.2(15) . . ?
C01 B14 B15 59.3(7) . . ?
B18' B14 B13 86.9(16) . . ?
C01 B14 B13 65.0(8) . . ?
B15 B14 B13 109.1(10) . . ?
B18' B14 B18 36.8(14) . . ?
C01 B14 B18 105.3(12) . . ?
B15 B14 B18 53.4(9) . . ?
B13 B14 B18 110.5(13) . . ?
B18' B14 B12 39.9(14) . . ?
C01 B14 B12 102.9(11) . . ?
B15 B14 B12 107.9(12) . . ?
B13 B14 B12 48.3(10) . . ?
B18 B14 B12 72.5(13) . . ?
B18 B15 C01 114.1(12) . . ?
B18 B15 B16 117.4(12) . . ?
C01 B15 B16 62.5(7) . . ?
B18 B15 B14 64.8(11) . . ?
C01 B15 B14 58.2(6) . . ?
B16 B15 B14 111.5(9) . . ?
B18 B15 B17 64.8(10) . . ?
C01 B15 B17 108.9(8) . . ?
B16 B15 B17 60.1(7) . . ?
B14 B15 B17 111.8(9) . . ?
B18 B15 B18' 29.9(11) . . ?
C01 B15 B18' 84.8(9) . . ?
B16 B15 B18' 109.9(10) . . ?
B14 B15 B18' 37.5(8) . . ?
B17 B15 B18' 78.8(9) . . ?
B15 B16 B15 110.6(10) . 10 ?
B15 B16 B17 62.4(6) . . ?
B15 B16 B17 62.4(6) 10 . ?
B15 B16 C01 104.8(9) . 10 ?
B15 B16 C01 58.2(6) 10 10 ?
B17 B16 C01 107.4(9) . 10 ?
B15 B16 C01 58.2(6) . . ?
B15 B16 C01 104.8(9) 10 . ?
B17 B16 C01 107.4(9) . . ?
C01 B16 C01 56.9(8) 10 . ?
B12' B17 B16 126.8(14) . . ?
B12' B17 B15 94.0(9) . . ?
B16 B17 B15 57.4(5) . . ?
B12' B17 B15 94.0(9) . 10 ?
B16 B17 B15 57.4(5) . 10 ?
B15 B17 B15 102.8(10) . 10 ?
B12' B17 B18 44.9(9) . . ?
B16 B17 B18 103.7(11) . . ?
B15 B17 B18 52.0(9) . . ?
B15 B17 B18 115.2(12) 10 . ?
B12' B17 B18 44.9(9) . 10 ?
B16 B17 B18 103.7(11) . 10 ?
B15 B17 B18 115.2(12) . 10 ?
B15 B17 B18 52.0(9) 10 10 ?
B18 B17 B18 83.5(17) . 10 ?
B15 B18 B14 61.8(11) . . ?
B15 B18 B17 63.2(10) . . ?
B14 B18 B17 108.5(16) . . ?
B15 B18 B12 101.1(17) . . ?
B14 B18 B12 55.5(11) . . ?
B17 B18 B12 96.8(14) . . ?
B14 B18' B12' 139(2) . . ?
B14 B18' B18' 115.3(14) . 10 ?
B12' B18' B18' 53.2(12) . 10 ?
B14 B18' B13 55.5(12) . . ?
B12' B18' B13 111.6(16) . . ?
B18' B18' B13 63.2(8) 10 . ?
B14 B18' B15 55.3(12) . . ?
B12' B18' B15 86.6(16) . . ?
B18' B18' B15 102.4(8) 10 . ?
B13 B18' B15 84.4(11) . . ?
O4 C41 C46 119.6(4) . 10_556 ?
O4 C41 C46 119.6(4) . . ?
C46 C41 C46 120.7(7) 10_556 . ?
C45 C44 C45 116.4(8) . 10_556 ?
C45 C44 C47 121.8(4) . . ?
C45 C44 C47 121.8(4) 10_556 . ?
C46 C45 C44 122.9(6) . . ?
C45 C46 C41 118.5(6) . . ?
C45 C46 C4 120.0(5) . . ?
C41 C46 C4 121.5(5) . . ?
C48 C47 C48 132.8(11) 10_556 . ?
C48 C47 C49 108.5(6) 10_556 10_556 ?
C48 C47 C49 65.7(8) . 10_556 ?
C48 C47 C49 65.7(8) 10_556 . ?
C48 C47 C49 108.5(6) . . ?
C49 C47 C49 46.8(8) 10_556 . ?
C48 C47 C44 112.8(6) 10_556 . ?
C48 C47 C44 112.8(6) . . ?
C49 C47 C44 110.5(6) 10_556 . ?
C49 C47 C44 110.5(6) . . ?
C48 C47 C50 42.8(7) 10_556 . ?
C48 C47 C50 108.2(6) . . ?
C49 C47 C50 137.6(10) 10_556 . ?
C49 C47 C50 106.5(6) . . ?
C44 C47 C50 110.2(6) . . ?
C48 C47 C50 108.2(6) 10_556 10_556 ?
C48 C47 C50 42.8(7) . 10_556 ?
C49 C47 C50 106.5(6) 10_556 10_556 ?
C49 C47 C50 137.6(10) . 10_556 ?
C44 C47 C50 110.2(6) . 10_556 ?
C50 C47 C50 69.6(8) . 10_556 ?
C52 C4 C46 116.9(5) . . ?
C56 C51 C52 121.0(5) . . ?
C56 C51 O5 119.2(5) . . ?
C52 C51 O5 119.8(5) . . ?
C53 C52 C51 118.1(5) . . ?
C53 C52 C4 120.5(5) . . ?
C51 C52 C4 121.3(5) . . ?
C52 C53 C54 122.9(5) . . ?
C55 C54 C53 116.4(5) . . ?
C55 C54 C57 120.9(4) . . ?
C53 C54 C57 122.6(4) . . ?
C54 C55 C56 123.0(6) . . ?
C51 C56 C55 117.9(5) . . ?
C51 C56 C5 122.6(5) . . ?
C55 C56 C5 119.5(5) . . ?
C54 C57 C60' 110.8(4) . . ?
C54 C57 C58 110.8(4) . . ?
C60' C57 C58 128.7(7) . . ?
C54 C57 C60 110.5(4) . . ?
C60' C57 C60 26.8(6) . . ?
C58 C57 C60 108.8(4) . . ?
C54 C57 C59' 110.3(4) . . ?
C60' C57 C59' 108.8(4) . . ?
C58 C57 C59' 83.1(6) . . ?
C60 C57 C59' 129.3(7) . . ?
C54 C57 C58' 110.2(4) . . ?
C60' C57 C58' 108.4(4) . . ?
C58 C57 C58' 27.5(6) . . ?
C60 C57 C58' 84.2(6) . . ?
C59' C57 C58' 108.4(4) . . ?
C54 C57 C59 109.9(4) . . ?
C60' C57 C59 83.8(6) . . ?
C58 C57 C59 108.5(4) . . ?
C60 C57 C59 108.4(4) . . ?
C59' C57 C59 27.8(6) . . ?
C58' C57 C59 129.9(7) . . ?
C62 C5 C56 114.3(5) . . ?
O6 C61 C66 119.6(5) . . ?
O6 C61 C62 119.7(5) . . ?
C66 C61 C62 120.6(6) . . ?
C63 C62 C61 118.3(6) . . ?
C63 C62 C5 120.0(5) . . ?
C61 C62 C5 121.6(5) . . ?
C62 C63 C64 123.0(6) . . ?
C65 C64 C63 116.6(6) . . ?
C65 C64 C67 122.5(6) . . ?
C63 C64 C67 121.0(6) . . ?
C64 C65 C66 122.3(6) . . ?
C61 C66 C65 118.7(6) . . ?
C61 C66 C6 121.8(6) . . ?
C65 C66 C6 119.3(6) . . ?
C69 C67 C64 108.9(6) . . ?
C69 C67 C70 113.2(9) . . ?
C64 C67 C70 109.1(7) . . ?
C69 C67 C68 108.0(8) . . ?
C64 C67 C68 112.2(7) . . ?
C70 C67 C68 105.4(8) . . ?
C66 C6 C66 117.0(8) 10_556 . ?
B25 C02 B22 61.2(5) . . ?
B25 C02 C02 107.5(4) . 10_556 ?
B22 C02 C02 59.8(4) . 10_556 ?
B25 C02 B24 63.9(6) . . ?
B22 C02 B24 113.2(8) . . ?
C02 C02 B24 107.4(5) 10_556 . ?
B25 C02 B23 110.9(8) . . ?
B22 C02 B23 111.2(7) . . ?
C02 C02 B23 60.3(4) 10_556 . ?
B24 C02 B23 59.2(6) . . ?
C02 B22 C02 60.3(7) 10_556 . ?
C02 B22 B25 58.7(5) 10_556 10_556 ?
C02 B22 B25 105.9(8) . 10_556 ?
C02 B22 B25 105.9(8) 10_556 . ?
C02 B22 B25 58.7(5) . . ?
B25 B22 B25 104.5(9) 10_556 . ?
C02 B22 B26 104.7(8) 10_556 . ?
C02 B22 B26 104.7(8) . . ?
B25 B22 B26 58.1(5) 10_556 . ?
B25 B22 B26 58.1(5) . . ?
B24 B23 B24 107.2(12) 10_556 . ?
B24 B23 C02 60.0(6) 10_556 10_556 ?
B24 B23 C02 107.4(10) . 10_556 ?
B24 B23 C02 107.4(10) 10_556 . ?
B24 B23 C02 60.0(6) . . ?
C02 B23 C02 59.4(8) 10_556 . ?
B24 B23 B28 59.1(6) 10_556 . ?
B24 B23 B28 59.1(6) . . ?
C02 B23 B28 106.3(11) 10_556 . ?
C02 B23 B28 106.3(11) . . ?
B28 B24 B23 61.6(8) . . ?
B28 B24 C02 108.7(9) . . ?
B23 B24 C02 60.7(7) . . ?
B28 B24 B27 63.9(8) . . ?
B23 B24 B27 112.5(9) . . ?
C02 B24 B27 105.9(8) . . ?
B28 B24 B25 107.4(9) . . ?
B23 B24 B25 106.6(9) . . ?
C02 B24 B25 57.0(5) . . ?
B27 B24 B25 57.5(6) . . ?
C02 B25 B27 109.3(7) . . ?
C02 B25 B26 109.5(7) . . ?
B27 B25 B26 62.6(6) . . ?
C02 B25 B22 60.2(6) . . ?
B27 B25 B22 114.0(7) . . ?
B26 B25 B22 62.8(6) . . ?
C02 B25 B24 59.1(5) . . ?
B27 B25 B24 59.5(6) . . ?
B26 B25 B24 108.3(7) . . ?
B22 B25 B24 108.6(7) . . ?
B25 B26 B25 105.9(9) . 10_556 ?
B25 B26 B27 110.0(8) . 10_556 ?
B25 B26 B27 58.5(5) 10_556 10_556 ?
B25 B26 B27 58.5(5) . . ?
B25 B26 B27 110.0(8) 10_556 . ?
B27 B26 B27 65.5(8) 10_556 . ?
B25 B26 B22 59.0(5) . . ?
B25 B26 B22 59.0(5) 10_556 . ?
B27 B26 B22 107.6(8) 10_556 . ?
B27 B26 B22 107.6(8) . . ?
B25 B27 B24 63.0(6) . . ?
B25 B27 B26 58.8(5) . . ?
B24 B27 B26 108.1(8) . . ?
B25 B27 B28 106.3(9) . . ?
B24 B27 B28 57.0(6) . . ?
B26 B27 B28 104.6(8) . . ?
B25 B27 B27 103.7(5) . 10_556 ?
B24 B27 B27 103.8(5) . 10_556 ?
B26 B27 B27 57.3(4) . 10_556 ?
B28 B27 B27 58.2(5) . 10_556 ?
B24 B28 B24 107.6(13) . 10_556 ?
B24 B28 B23 59.3(7) . . ?
B24 B28 B23 59.3(7) 10_556 . ?
B24 B28 B27 109.6(11) . 10_556 ?
B24 B28 B27 59.1(6) 10_556 10_556 ?
B23 B28 B27 106.9(11) . 10_556 ?
B24 B28 B27 59.1(6) . . ?
B24 B28 B27 109.6(11) 10_556 . ?
B23 B28 B27 106.9(11) . . ?
B27 B28 B27 63.5(9) 10_556 . ?
C6A C1A C2A 120.2(3) . . ?
C6A C1A C7A 120.1(4) . . ?
C2A C1A C7A 119.8(3) . . ?
C3A C2A C1A 119.8(4) . . ?
C4A C3A C2A 119.9(3) . . ?
C5A C4A C3A 120.3(5) . . ?
C4A C5A C6A 119.7(5) . . ?
C1A C6A C5A 120.1(5) . . ?
B1C B1C B2C 151.8(12) 10_556 6 ?
B1C B1C B1C 90.000(6) 10_556 5 ?
B2C B1C B1C 82.2(16) 6 5 ?
B1C B1C B1C 90.000(5) 10_556 6 ?
B2C B1C B1C 71.1(15) 6 6 ?
B1C B1C B1C 120.000(8) 5 6 ?
B1C B1C B2C 20.3(14) 10_556 9_556 ?
B2C B1C B2C 132(2) 6 9_556 ?
B1C B1C B2C 84.3(10) 5 9_556 ?
B1C B1C B2C 76.2(15) 6 9_556 ?
B1C B1C B2C 130.3(16) 10_556 . ?
B2C B1C B2C 38.5(11) 6 . ?
B1C B1C B2C 44.0(15) 5 . ?
B1C B1C B2C 98.1(10) 6 . ?
B2C B1C B2C 117(2) 9_556 . ?
B1C B1C B1C 73.1(16) 10_556 9_556 ?
B2C B1C B1C 87(3) 6 9_556 ?
B1C B1C B1C 118.6(3) 5 9_556 ?
B1C B1C B1C 16.9(16) 6 9_556 ?
B2C B1C B1C 60.0(2) 9_556 9_556 ?
B2C B1C B1C 108.8(15) . 9_556 ?
B1C B1C B1C 73.1(16) 10_556 8_556 ?
B2C B1C B1C 97.2(11) 6 8_556 ?
B1C B1C B1C 16.9(16) 5 8_556 ?
B1C B1C B1C 118.6(3) 6 8_556 ?
B2C B1C B1C 68(2) 9_556 8_556 ?
B2C B1C B1C 60.0(2) . 8_556 ?
B1C B1C B1C 111.9(14) 9_556 8_556 ?
B1C B1C B2C 125.1(2) 10_556 2 ?
B2C B1C B2C 31.2(18) 6 2 ?
B1C B1C B2C 97.2(10) 5 2 ?
B1C B1C B2C 40.3(6) 6 2 ?
B2C B1C B2C 106.5(16) 9_556 2 ?
B2C B1C B2C 61(2) . 2 ?
B1C B1C B2C 55.7(12) 9_556 2 ?
B1C B1C B2C 106.7(17) 8_556 2 ?
B1C B1C B2C 39.1(5) 10_556 10_556 ?
B2C B1C B2C 121(2) 6 10_556 ?
B1C B1C B2C 53.5(5) 5 10_556 ?
B1C B1C B2C 96.7(8) 6 10_556 ?
B2C B1C B2C 31.1(9) 9_556 10_556 ?
B2C B1C B2C 91(2) . 10_556 ?
B1C B1C B2C 83.5(10) 9_556 10_556 ?
B1C B1C B2C 37(2) 8_556 10_556 ?
B2C B1C B2C 110.7(13) 2 10_556 ?
B2C B2C B2C 120.000(10) 6 5 ?
B2C B2C B1C 111(2) 6 5 ?
B2C B2C B1C 94(3) 5 5 ?
B2C B2C B1C 106(2) 6 8_556 ?
B2C B2C B1C 93.2(18) 5 8_556 ?
B1C B2C B1C 7.9(7) 5 8_556 ?
B2C B2C B1C 47(2) 6 . ?
B2C B2C B1C 129.6(7) 5 . ?
B1C B2C B1C 64.9(3) 5 . ?
B1C B2C B1C 60.0(2) 8_556 . ?
B2C B2C B2C 30.000(8) 6 2 ?
B2C B2C B2C 90.000(9) 5 2 ?
B1C B2C B2C 117.8(13) 5 2 ?
B1C B2C B2C 110.0(15) 8_556 2 ?
B1C B2C B2C 65(2) . 2 ?
B2C B2C B2C 90.000(6) 6 3 ?
B2C B2C B2C 30.000(8) 5 3 ?
B1C B2C B2C 107(2) 5 3 ?
B1C B2C B2C 102.7(13) 8_556 3 ?
B1C B2C B2C 110.0(15) . 3 ?
B2C B2C B2C 60.000(8) 2 3 ?
B2C B2C B1C 124.5(12) 6 3 ?
B2C B2C B1C 37.4(6) 5 3 ?
B1C B2C B1C 57.5(18) 5 3 ?
B1C B2C B1C 55.8(12) 8_556 3 ?
B1C B2C B1C 102.4(14) . 3 ?
B2C B2C B1C 101.3(14) 2 3 ?
B2C B2C B1C 53.9(12) 3 3 ?
B2C B2C B1C 55.7(12) 6 10_556 ?
B2C B2C B1C 121.8(9) 5 10_556 ?
B1C B2C B1C 55.7(9) 5 10_556 ?
B1C B2C B1C 50.3(11) 8_556 10_556 ?
B1C B2C B1C 10.5(11) . 10_556 ?
B2C B2C B1C 69.7(17) 2 10_556 ?
B2C B2C B1C 106.4(15) 3 10_556 ?
B1C B2C B1C 92.3(7) 3 10_556 ?
B2C B2C B2C 60.000(7) 6 4 ?
B2C B2C B2C 60.000(15) 5 4 ?
B1C B2C B2C 116.2(14) 5 4 ?
B1C B2C B2C 108.9(10) 8_556 4 ?
B1C B2C B2C 87(2) . 4 ?
B2C B2C B2C 30.000(3) 2 4 ?
B2C B2C B2C 30.000(5) 3 4 ?
B1C B2C B2C 76.8(14) 3 4 ?
B1C B2C B2C 87.9(17) 10_556 4 ?
O1W O1W O1W 120.00(3) 6 5 ?
O2W O2W O2W 120.00(3) 5 6 ?

loop_
_geom_bond_atom_site_label_1
_geom_bond_atom_site_label_2
_geom_bond_distance
_geom_bond_site_symmetry_2
_geom_bond_publ_flag
O1 C11 1.378(9) . ?
C11 C12 1.393(7) 10 ?
C11 C12 1.393(7) . ?
C12 C13 1.387(8) . ?
C12 C1 1.511(7) . ?
C13 C14 1.395(8) . ?
C14 C13 1.395(8) 10 ?
C14 C17 1.485(15) . ?
C17 C19 1.457(12) . ?
C17 C19 1.457(12) 10 ?
C17 C19' 1.458(12) 10 ?
C17 C19' 1.458(12) . ?
C17 C18' 1.467(12) . ?
C17 C18 1.468(12) . ?
C1 C26 1.509(7) . ?
O2 C21 1.392(6) . ?
C21 C26 1.387(7) . ?
C21 C22 1.392(7) . ?
C22 C23 1.396(7) . ?
C22 C2 1.507(7) . ?
C23 C24 1.387(8) . ?
C24 C25 1.397(7) . ?
C24 C27 1.538(7) . ?
C25 C26 1.394(7) . ?
C27 C29 1.519(8) . ?
C27 C30 1.526(8) . ?
C27 C28 1.529(9) . ?
C2 C36 1.518(7) . ?
O3 C31 1.389(6) . ?
C31 C36 1.388(7) . ?
C31 C32 1.402(7) . ?
C32 C33 1.389(7) . ?
C32 C3 1.506(6) . ?
C33 C34 1.394(7) . ?
C34 C35 1.381(7) . ?
C34 C37 1.525(7) . ?
C35 C36 1.397(7) . ?
C37 C40 1.532(8) . ?
C37 C38 1.535(8) . ?
C37 C39 1.542(8) . ?
C3 C32 1.506(6) 10 ?
C01 B14 1.604(16) . ?
C01 C01 1.615(19) 10 ?
C01 B15 1.624(13) . ?
C01 B16 1.696(15) . ?
C01 B13 1.764(16) . ?
B12 B13 1.42(3) . ?
B12 B14 1.80(2) 10 ?
B12 B14 1.80(2) . ?
B12 B18 2.08(3) 10 ?
B12 B18 2.08(3) . ?
B12' B18' 1.53(3) . ?
B12' B18' 1.53(3) 10 ?
B12' B17 1.65(3) . ?
B13 B14 1.676(15) . ?
B13 B14 1.676(15) 10 ?
B13 C01 1.764(16) 10 ?
B13 B18' 2.03(3) . ?
B13 B18' 2.03(3) 10 ?
B14 B18' 1.24(3) . ?
B14 B15 1.674(16) . ?
B14 B18 1.72(3) . ?
B15 B18 1.53(3) . ?
B15 B16 1.643(12) . ?
B15 B17 1.729(13) . ?
B15 B18' 2.03(3) . ?
B16 B15 1.643(12) 10 ?
B16 B17 1.691(19) . ?
B16 C01 1.696(15) 10 ?
B17 B15 1.729(13) 10 ?
B17 B18 1.75(3) . ?
B17 B18 1.75(3) 10 ?
B18' B18' 1.83(5) 10 ?
O4 C41 1.377(10) . ?
C41 C46 1.394(7) 10_556 ?
C41 C46 1.394(7) . ?
C44 C45 1.392(7) . ?
C44 C45 1.392(7) 10_556 ?
C44 C47 1.523(13) . ?
C45 C46 1.390(8) . ?
C46 C4 1.514(8) . ?
C47 C48 1.497(10) 10_556 ?
C47 C48 1.497(10) . ?
C47 C49 1.519(11) 10_556 ?
C47 C49 1.519(11) . ?
C47 C50 1.524(11) . ?
C47 C50 1.524(11) 10_556 ?
C4 C52 1.514(8) . ?
O5 C51 1.395(6) . ?
C51 C56 1.391(8) . ?
C51 C52 1.395(8) . ?
C52 C53 1.386(8) . ?
C53 C54 1.395(8) . ?
C54 C55 1.386(8) . ?
C54 C57 1.527(8) . ?
C55 C56 1.396(8) . ?
C56 C5 1.510(8) . ?
C57 C60' 1.527(7) . ?
C57 C58 1.527(6) . ?
C57 C60 1.528(7) . ?
C57 C59' 1.529(7) . ?
C57 C58' 1.534(7) . ?
C57 C59 1.535(7) . ?
C5 C62 1.501(8) . ?
O6 C61 1.384(7) . ?
C61 C66 1.387(8) . ?
C61 C62 1.394(8) . ?
C62 C63 1.386(8) . ?
C63 C64 1.393(9) . ?
C64 C65 1.392(9) . ?
C64 C67 1.527(9) . ?
C65 C66 1.395(9) . ?
C66 C6 1.514(8) . ?
C67 C69 1.506(12) . ?
C67 C70 1.530(11) . ?
C67 C68 1.534(12) . ?
C6 C66 1.514(8) 10_556 ?
C02 B25 1.675(12) . ?
C02 B22 1.701(13) . ?
C02 C02 1.709(17) 10_556 ?
C02 B24 1.713(13) . ?
C02 B23 1.725(16) . ?
B22 C02 1.701(13) 10_556 ?
B22 B25 1.718(11) 10_556 ?
B22 B25 1.718(11) . ?
B22 B26 1.782(18) . ?
B23 B24 1.699(15) 10_556 ?
B23 B24 1.699(15) . ?
B23 C02 1.725(16) 10_556 ?
B23 B28 1.74(2) . ?
B24 B28 1.695(15) . ?
B24 B27 1.733(15) . ?
B24 B25 1.793(14) . ?
B25 B27 1.696(13) . ?
B25 B26 1.701(11) . ?
B26 B25 1.701(11) 10_556 ?
B26 B27 1.766(15) 10_556 ?
B26 B27 1.766(15) . ?
B27 B28 1.815(18) . ?
B27 B27 1.91(2) 10_556 ?
B28 B24 1.695(15) 10_556 ?
B28 B27 1.815(19) 10_556 ?
C1A C6A 1.391(4) . ?
C1A C2A 1.396(5) . ?
C1A C7A 1.496(10) . ?
C2A C3A 1.396(5) . ?
C3A C4A 1.394(4) . ?
C4A C5A 1.393(5) . ?
C5A C6A 1.396(5) . ?
B1C B1C 0.49(4) 10_556 ?
B1C B2C 1.25(4) 6 ?
B1C B1C 1.627(14) 5 ?
B1C B1C 1.627(14) 6 ?
B1C B2C 1.699(5) 9_556 ?
B1C B2C 1.700(5) . ?
B1C B1C 1.700(5) 9_556 ?
B1C B1C 1.700(5) 8_556 ?
B1C B2C 1.91(6) 2 ?
B1C B2C 2.05(3) 10_556 ?
B2C B2C 1.06(3) 6 ?
B2C B2C 1.06(3) 5 ?
B2C B1C 1.25(4) 5 ?
B2C B1C 1.699(5) 8_556 ?
B2C B2C 1.84(4) 2 ?
B2C B2C 1.84(4) 3 ?
B2C B1C 1.91(6) 3 ?
B2C B1C 2.05(3) 10_556 ?
B2C B2C 2.13(5) 4 ?
O1W O1W 1.46(4) 6 ?
O1W O1W 1.46(4) 5 ?
O2W O2W 1.07(4) 5 ?
O2W O2W 1.07(4) 6 ?

loop_
_geom_torsion_atom_site_label_1
_geom_torsion_atom_site_label_2
_geom_torsion_atom_site_label_3
_geom_torsion_atom_site_label_4
_geom_torsion
_geom_torsion_site_symmetry_1
_geom_torsion_site_symmetry_2
_geom_torsion_site_symmetry_3
_geom_torsion_site_symmetry_4
_geom_torsion_publ_flag
O1 C11 C12 C13 -176.7(6) . . . . ?
C12 C11 C12 C13 5.4(11) 10 . . . ?
O1 C11 C12 C1 6.8(9) . . . . ?
C12 C11 C12 C1 -171.1(4) 10 . . . ?
C11 C12 C13 C14 0.3(10) . . . . ?
C1 C12 C13 C14 176.9(7) . . . . ?
C12 C13 C14 C13 -5.6(14) . . . 10 ?
C12 C13 C14 C17 179.1(7) . . . . ?
C13 C14 C17 C19 -31.9(8) . . . . ?
C13 C14 C17 C19 153.2(8) 10 . . . ?
C13 C14 C17 C19 -153.2(8) . . . 10 ?
C13 C14 C17 C19 31.9(8) 10 . . 10 ?
C13 C14 C17 C19' 148.0(8) . . . 10 ?
C13 C14 C17 C19' -27.0(8) 10 . . 10 ?
C13 C14 C17 C19' 27.0(8) . . . . ?
C13 C14 C17 C19' -148.0(8) 10 . . . ?
C13 C14 C17 C18' -92.5(8) . . . . ?
C13 C14 C17 C18' 92.5(8) 10 . . . ?
C13 C14 C17 C18 87.5(8) . . . . ?
C13 C14 C17 C18 -87.5(8) 10 . . . ?
C13 C12 C1 C26 87.9(7) . . . . ?
C11 C12 C1 C26 -95.6(7) . . . . ?
C26 C21 C22 C23 7.3(7) . . . . ?
O2 C21 C22 C23 -174.9(4) . . . . ?
C26 C21 C22 C2 -171.9(5) . . . . ?
O2 C21 C22 C2 5.9(7) . . . . ?
C21 C22 C23 C24 -1.0(8) . . . . ?
C2 C22 C23 C24 178.2(5) . . . . ?
C22 C23 C24 C25 -4.7(8) . . . . ?
C22 C23 C24 C27 176.0(5) . . . . ?
C23 C24 C25 C26 4.6(8) . . . . ?
C27 C24 C25 C26 -176.1(5) . . . . ?
C22 C21 C26 C25 -7.5(7) . . . . ?
O2 C21 C26 C25 174.8(4) . . . . ?
C22 C21 C26 C1 170.1(5) . . . . ?
O2 C21 C26 C1 -7.6(7) . . . . ?
C24 C25 C26 C21 1.3(8) . . . . ?
C24 C25 C26 C1 -176.3(5) . . . . ?
C12 C1 C26 C21 97.7(6) . . . . ?
C12 C1 C26 C25 -84.8(6) . . . . ?
C23 C24 C27 C29 -52.8(7) . . . . ?
C25 C24 C27 C29 127.9(6) . . . . ?
C23 C24 C27 C30 66.5(7) . . . . ?
C25 C24 C27 C30 -112.8(6) . . . . ?
C23 C24 C27 C28 -173.1(5) . . . . ?
C25 C24 C27 C28 7.6(7) . . . . ?
C21 C22 C2 C36 -97.5(6) . . . . ?
C23 C22 C2 C36 83.3(6) . . . . ?
C36 C31 C32 C33 7.0(7) . . . . ?
O3 C31 C32 C33 -174.9(4) . . . . ?
C36 C31 C32 C3 -169.1(5) . . . . ?
O3 C31 C32 C3 9.1(7) . . . . ?
C31 C32 C33 C34 -1.2(8) . . . . ?
C3 C32 C33 C34 174.9(5) . . . . ?
C32 C33 C34 C35 -4.4(7) . . . . ?
C32 C33 C34 C37 178.3(5) . . . . ?
C33 C34 C35 C36 4.6(7) . . . . ?
C37 C34 C35 C36 -178.2(5) . . . . ?
O3 C31 C36 C35 175.0(4) . . . . ?
C32 C31 C36 C35 -6.8(7) . . . . ?
O3 C31 C36 C2 -5.1(7) . . . . ?
C32 C31 C36 C2 173.0(5) . . . . ?
C34 C35 C36 C31 0.9(8) . . . . ?
C34 C35 C36 C2 -179.0(5) . . . . ?
C22 C2 C36 C31 96.0(6) . . . . ?
C22 C2 C36 C35 -84.2(6) . . . . ?
C35 C34 C37 C40 -93.0(6) . . . . ?
C33 C34 C37 C40 84.1(6) . . . . ?
C35 C34 C37 C38 28.1(7) . . . . ?
C33 C34 C37 C38 -154.8(5) . . . . ?
C35 C34 C37 C39 147.7(5) . . . . ?
C33 C34 C37 C39 -35.2(7) . . . . ?
C33 C32 C3 C32 86.8(8) . . . 10 ?
C31 C32 C3 C32 -97.2(7) . . . 10 ?
B14 B12 B13 B14 132.8(14) 10 . . . ?
B18 B12 B13 B14 101.7(13) 10 . . . ?
B18 B12 B13 B14 31.0(10) . . . . ?
B14 B12 B13 B14 -132.8(14) . . . 10 ?
B18 B12 B13 B14 -31.0(10) 10 . . 10 ?
B18 B12 B13 B14 -101.7(13) . . . 10 ?
B14 B12 B13 C01 36.6(9) 10 . . 10 ?
B14 B12 B13 C01 -96.2(10) . . . 10 ?
B18 B12 B13 C01 5.6(13) 10 . . 10 ?
B18 B12 B13 C01 -65.1(9) . . . 10 ?
B14 B12 B13 C01 96.2(10) 10 . . . ?
B14 B12 B13 C01 -36.6(9) . . . . ?
B18 B12 B13 C01 65.1(9) 10 . . . ?
B18 B12 B13 C01 -5.6(13) . . . . ?
B14 B12 B13 B18' 120(2) 10 . . . ?
B14 B12 B13 B18' -12.4(19) . . . . ?
B18 B12 B13 B18' 89(3) 10 . . . ?
B18 B12 B13 B18' 18.6(17) . . . . ?
B14 B12 B13 B18' 12.4(19) 10 . . 10 ?
B14 B12 B13 B18' -120(2) . . . 10 ?
B18 B12 B13 B18' -18.6(17) 10 . . 10 ?
B18 B12 B13 B18' -89(3) . . . 10 ?
B14 C01 B13 B12 42.9(10) . . . . ?
C01 C01 B13 B12 -102.5(9) 10 . . . ?
B15 C01 B13 B12 1.1(11) . . . . ?
B16 C01 B13 B12 -61.8(11) . . . . ?
C01 C01 B13 B14 -145.4(8) 10 . . . ?
B15 C01 B13 B14 -41.9(8) . . . . ?
B16 C01 B13 B14 -104.8(9) . . . . ?
B14 C01 B13 B14 116.7(14) . . . 10 ?
C01 C01 B13 B14 -28.7(6) 10 . . 10 ?
B15 C01 B13 B14 74.9(10) . . . 10 ?
B16 C01 B13 B14 12.0(11) . . . 10 ?
B14 C01 B13 C01 145.4(8) . . . 10 ?
B15 C01 B13 C01 103.6(6) . . . 10 ?
B16 C01 B13 C01 40.7(8) . . . 10 ?
B14 C01 B13 B18' 29.6(9) . . . . ?
C01 C01 B13 B18' -115.8(9) 10 . . . ?
B15 C01 B13 B18' -12.3(10) . . . . ?
B16 C01 B13 B18' -75.2(10) . . . . ?
B14 C01 B13 B18' 78.0(12) . . . 10 ?
C01 C01 B13 B18' -67.4(8) 10 . . 10 ?
B15 C01 B13 B18' 36.2(11) . . . 10 ?
B16 C01 B13 B18' -26.7(11) . . . 10 ?
C01 C01 B14 B18' -36(2) 10 . . . ?
B15 C01 B14 B18' 64.7(19) . . . . ?
B16 C01 B14 B18' 31(2) . . . . ?
B13 C01 B14 B18' -69.4(19) . . . . ?
C01 C01 B14 B15 -100.7(6) 10 . . . ?
B16 C01 B14 B15 -33.2(7) . . . . ?
B13 C01 B14 B15 -134.1(9) . . . . ?
C01 C01 B14 B13 33.4(7) 10 . . . ?
B15 C01 B14 B13 134.1(9) . . . . ?
B16 C01 B14 B13 100.9(9) . . . . ?
C01 C01 B14 B18 -72.4(11) 10 . . . ?
B15 C01 B14 B18 28.3(11) . . . . ?
B16 C01 B14 B18 -5.0(14) . . . . ?
B13 C01 B14 B18 -105.8(13) . . . . ?
C01 C01 B14 B12 2.6(12) 10 . . . ?
B15 C01 B14 B12 103.3(12) . . . . ?
B16 C01 B14 B12 70.1(13) . . . . ?
B13 C01 B14 B12 -30.7(11) . . . . ?
B12 B13 B14 B18' -11.4(18) . . . . ?
B14 B13 B14 B18' 41(2) 10 . . . ?
C01 B13 B14 B18' 98.5(15) 10 . . . ?
C01 B13 B14 B18' 126.8(16) . . . . ?
B18' B13 B14 B18' 17.4(11) 10 . . . ?
B12 B13 B14 C01 -138.1(15) . . . . ?
B14 B13 B14 C01 -85.8(13) 10 . . . ?
C01 B13 B14 C01 -28.3(7) 10 . . . ?
B18' B13 B14 C01 -126.8(16) . . . . ?
B18' B13 B14 C01 -109.4(11) 10 . . . ?
B12 B13 B14 B15 -97.3(15) . . . . ?
B14 B13 B14 B15 -45.0(17) 10 . . . ?
C01 B13 B14 B15 12.5(12) 10 . . . ?
C01 B13 B14 B15 40.8(8) . . . . ?
B18' B13 B14 B15 -85.9(16) . . . . ?
B18' B13 B14 B15 -68.5(12) 10 . . . ?
B12 B13 B14 B18 -40.2(17) . . . . ?
B14 B13 B14 B18 12(2) 10 . . . ?
C01 B13 B14 B18 69.6(14) 10 . . . ?
C01 B13 B14 B18 97.9(13) . . . . ?
B18' B13 B14 B18 -28.9(15) . . . . ?
B18' B13 B14 B18 -11.5(14) 10 . . . ?
B14 B13 B14 B12 52.3(16) 10 . . . ?
C01 B13 B14 B12 109.8(15) 10 . . . ?
C01 B13 B14 B12 138.1(15) . . . . ?
B18' B13 B14 B12 11.4(18) . . . . ?
B18' B13 B14 B12 28.8(13) 10 . . . ?
B13 B12 B14 B18' 162(3) . . . . ?
B14 B12 B14 B18' 120(3) 10 . . . ?
B18 B12 B14 B18' 65(2) 10 . . . ?
B18 B12 B14 B18' 22(2) . . . . ?
B13 B12 B14 C01 38.4(13) . . . . ?
B14 B12 B14 C01 -4.1(19) 10 . . . ?
B18 B12 B14 C01 -58.7(15) 10 . . . ?
B18 B12 B14 C01 -102.3(12) . . . . ?
B13 B12 B14 B15 99.9(13) . . . . ?
B14 B12 B14 B15 57.5(18) 10 . . . ?
B18 B12 B14 B15 2.9(16) 10 . . . ?
B18 B12 B14 B15 -40.7(11) . . . . ?
B14 B12 B14 B13 -42.4(13) 10 . . . ?
B18 B12 B14 B13 -97.0(16) 10 . . . ?
B18 B12 B14 B13 -140.6(16) . . . . ?
B13 B12 B14 B18 140.6(16) . . . . ?
B14 B12 B14 B18 98.2(17) 10 . . . ?
B18 B12 B14 B18 43.6(13) 10 . . . ?
B14 C01 B15 B18 -34.3(13) . . . . ?
C01 C01 B15 B18 72.6(12) 10 . . . ?
B16 C01 B15 B18 109.6(13) . . . . ?
B13 C01 B15 B18 6.1(14) . . . . ?
B14 C01 B15 B16 -143.9(9) . . . . ?
C01 C01 B15 B16 -37.0(6) 10 . . . ?
B13 C01 B15 B16 -103.5(8) . . . . ?
C01 C01 B15 B14 106.9(7) 10 . . . ?
B16 C01 B15 B14 143.9(9) . . . . ?
B13 C01 B15 B14 40.4(8) . . . . ?
B14 C01 B15 B17 -104.4(9) . . . . ?
C01 C01 B15 B17 2.5(8) 10 . . . ?
B16 C01 B15 B17 39.5(8) . . . . ?
B13 C01 B15 B17 -64.0(9) . . . . ?
B14 C01 B15 B18' -28.2(9) . . . . ?
C01 C01 B15 B18' 78.7(8) 10 . . . ?
B16 C01 B15 B18' 115.7(10) . . . . ?
B13 C01 B15 B18' 12.2(9) . . . . ?
B18' B14 B15 B18 16.0(17) . . . . ?
C01 B14 B15 B18 145.3(13) . . . . ?
B13 B14 B15 B18 101.8(14) . . . . ?
B12 B14 B15 B18 50.7(14) . . . . ?
B18' B14 B15 C01 -129.3(16) . . . . ?
B13 B14 B15 C01 -43.6(9) . . . . ?
B18 B14 B15 C01 -145.3(13) . . . . ?
B12 B14 B15 C01 -94.7(12) . . . . ?
B18' B14 B15 B16 -95.2(15) . . . . ?
C01 B14 B15 B16 34.2(8) . . . . ?
B13 B14 B15 B16 -9.4(12) . . . . ?
B18 B14 B15 B16 -111.2(13) . . . . ?
B12 B14 B15 B16 -60.5(13) . . . . ?
B18' B14 B15 B17 -29.9(16) . . . . ?
C01 B14 B15 B17 99.4(9) . . . . ?
B13 B14 B15 B17 55.8(11) . . . . ?
B18 B14 B15 B17 -46.0(12) . . . . ?
B12 B14 B15 B17 4.7(13) . . . . ?
C01 B14 B15 B18' 129.3(16) . . . . ?
B13 B14 B15 B18' 85.8(16) . . . . ?
B18 B14 B15 B18' -16.0(17) . . . . ?
B12 B14 B15 B18' 34.7(15) . . . . ?
B18 B15 B16 B15 -9.3(18) . . . 10 ?
C01 B15 B16 B15 95.0(10) . . . 10 ?
B14 B15 B16 B15 62.5(12) . . . 10 ?
B17 B15 B16 B15 -41.1(9) . . . 10 ?
B18' B15 B16 B15 22.3(14) . . . 10 ?
B18 B15 B16 B17 31.7(14) . . . . ?
C01 B15 B16 B17 136.1(9) . . . . ?
B14 B15 B16 B17 103.6(10) . . . . ?
B18' B15 B16 B17 63.4(11) . . . . ?
B18 B15 B16 C01 -70.4(15) . . . 10 ?
C01 B15 B16 C01 33.9(6) . . . 10 ?
B14 B15 B16 C01 1.4(11) . . . 10 ?
B17 B15 B16 C01 -102.2(9) . . . 10 ?
B18' B15 B16 C01 -38.7(12) . . . 10 ?
B18 B15 B16 C01 -104.4(14) . . . . ?
B14 B15 B16 C01 -32.5(8) . . . . ?
B17 B15 B16 C01 -136.1(9) . . . . ?
B18' B15 B16 C01 -72.7(10) . . . . ?
B14 C01 B16 B15 34.4(8) . . . . ?
C01 C01 B16 B15 139.9(6) 10 . . . ?
B13 C01 B16 B15 98.7(8) . . . . ?
B14 C01 B16 B15 -70.9(10) . . . 10 ?
C01 C01 B16 B15 34.5(5) 10 . . 10 ?
B15 C01 B16 B15 -105.4(10) . . . 10 ?
B13 C01 B16 B15 -6.7(10) . . . 10 ?
B14 C01 B16 B17 -5.7(10) . . . . ?
C01 C01 B16 B17 99.8(6) 10 . . . ?
B15 C01 B16 B17 -40.1(6) . . . . ?
B13 C01 B16 B17 58.6(8) . . . . ?
B14 C01 B16 C01 -105.4(8) . . . 10 ?
B15 C01 B16 C01 -139.9(6) . . . 10 ?
B13 C01 B16 C01 -41.2(9) . . . 10 ?
B18' B12' B17 B16 37.2(13) . . . . ?
B18' B12' B17 B16 -37.2(13) 10 . . . ?
B18' B12' B17 B15 -14.4(14) . . . . ?
B18' B12' B17 B15 -88.8(13) 10 . . . ?
B18' B12' B17 B15 88.8(13) . . . 10 ?
B18' B12' B17 B15 14.4(14) 10 . . 10 ?
B18' B12' B17 B18 -33.5(15) . . . . ?
B18' B12' B17 B18 -108(2) 10 . . . ?
B18' B12' B17 B18 108(2) . . . 10 ?
B18' B12' B17 B18 33.5(15) 10 . . 10 ?
B15 B16 B17 B12' -68.0(5) . . . . ?
B15 B16 B17 B12' 68.0(5) 10 . . . ?
C01 B16 B17 B12' 29.9(5) 10 . . . ?
C01 B16 B17 B12' -29.9(5) . . . . ?
B15 B16 B17 B15 136.1(11) 10 . . . ?
C01 B16 B17 B15 98.0(8) 10 . . . ?
C01 B16 B17 B15 38.1(6) . . . . ?
B15 B16 B17 B15 -136.1(11) . . . 10 ?
C01 B16 B17 B15 -38.1(6) 10 . . 10 ?
C01 B16 B17 B15 -98.0(8) . . . 10 ?
B15 B16 B17 B18 -24.8(10) . . . . ?
B15 B16 B17 B18 111.3(11) 10 . . . ?
C01 B16 B17 B18 73.2(10) 10 . . . ?
C01 B16 B17 B18 13.4(11) . . . . ?
B15 B16 B17 B18 -111.3(11) . . . 10 ?
B15 B16 B17 B18 24.8(10) 10 . . 10 ?
C01 B16 B17 B18 -13.4(11) 10 . . 10 ?
C01 B16 B17 B18 -73.2(10) . . . 10 ?
B18 B15 B17 B12' -17.1(14) . . . . ?
C01 B15 B17 B12' 91.3(11) . . . . ?
B16 B15 B17 B12' 131.9(11) . . . . ?
B14 B15 B17 B12' 28.9(12) . . . . ?
B18' B15 B17 B12' 10.8(12) . . . . ?
B18 B15 B17 B16 -148.9(14) . . . . ?
C01 B15 B17 B16 -40.6(8) . . . . ?
B14 B15 B17 B16 -103.0(10) . . . . ?
B18' B15 B17 B16 -121.0(10) . . . . ?
B18 B15 B17 B15 -112.1(13) . . . 10 ?
C01 B15 B17 B15 -3.7(12) . . . 10 ?
B16 B15 B17 B15 36.8(9) . . . 10 ?
B14 B15 B17 B15 -66.1(11) . . . 10 ?
B18' B15 B17 B15 -84.2(10) . . . 10 ?
C01 B15 B17 B18 108.3(13) . . . . ?
B16 B15 B17 B18 148.9(14) . . . . ?
B14 B15 B17 B18 46.0(13) . . . . ?
B18' B15 B17 B18 27.9(12) . . . . ?
B18 B15 B17 B18 -58.3(15) . . . 10 ?
C01 B15 B17 B18 50.0(14) . . . 10 ?
B16 B15 B17 B18 90.6(12) . . . 10 ?
B14 B15 B17 B18 -12.4(14) . . . 10 ?
B18' B15 B17 B18 -30.4(14) . . . 10 ?
C01 B15 B18 B14 31.9(11) . . . . ?
B16 B15 B18 B14 102.2(11) . . . . ?
B17 B15 B18 B14 132.5(12) . . . . ?
B18' B15 B18 B14 20(2) . . . . ?
C01 B15 B18 B17 -100.5(10) . . . . ?
B16 B15 B18 B17 -30.3(13) . . . . ?
B14 B15 B18 B17 -132.5(12) . . . . ?
B18' B15 B18 B17 -113(3) . . . . ?
C01 B15 B18 B12 -8.5(15) . . . . ?
B16 B15 B18 B12 61.8(15) . . . . ?
B14 B15 B18 B12 -40.4(9) . . . . ?
B17 B15 B18 B12 92.1(12) . . . . ?
B18' B15 B18 B12 -20.7(19) . . . . ?
B18' B14 B18 B15 -153(3) . . . . ?
C01 B14 B18 B15 -30.5(11) . . . . ?
B13 B14 B18 B15 -99.1(12) . . . . ?
B12 B14 B18 B15 -129.5(13) . . . . ?
B18' B14 B18 B17 -109(3) . . . . ?
C01 B14 B18 B17 13.5(16) . . . . ?
B15 B14 B18 B17 44.0(10) . . . . ?
B13 B14 B18 B17 -55.1(17) . . . . ?
B12 B14 B18 B17 -85.5(15) . . . . ?
B18' B14 B18 B12 -23(3) . . . . ?
C01 B14 B18 B12 99.0(12) . . . . ?
B15 B14 B18 B12 129.5(13) . . . . ?
B13 B14 B18 B12 30.4(12) . . . . ?
B12' B17 B18 B15 155(2) . . . . ?
B16 B17 B18 B15 26.6(11) . . . . ?
B15 B17 B18 B15 86.8(12) 10 . . . ?
B18 B17 B18 B15 129.2(9) 10 . . . ?
B12' B17 B18 B14 112(2) . . . . ?
B16 B17 B18 B14 -16.7(15) . . . . ?
B15 B17 B18 B14 -43.3(10) . . . . ?
B15 B17 B18 B14 43.5(17) 10 . . . ?
B18 B17 B18 B14 85.9(15) 10 . . . ?
B12' B17 B18 B12 56.4(17) . . . . ?
B16 B17 B18 B12 -72.5(12) . . . . ?
B15 B17 B18 B12 -99.1(14) . . . . ?
B15 B17 B18 B12 -12.3(16) 10 . . . ?
B18 B17 B18 B12 30.1(17) 10 . . . ?
B13 B12 B18 B15 8.9(16) . . . . ?
B14 B12 B18 B15 -55.0(17) 10 . . . ?
B14 B12 B18 B15 43.9(11) . . . . ?
B18 B12 B18 B15 -90.8(13) 10 . . . ?
B13 B12 B18 B14 -35.0(11) . . . . ?
B14 B12 B18 B14 -98.9(17) 10 . . . ?
B18 B12 B18 B14 -134.7(12) 10 . . . ?
B13 B12 B18 B17 72.8(14) . . . . ?
B14 B12 B18 B17 8.9(17) 10 . . . ?
B14 B12 B18 B17 107.8(15) . . . . ?
B18 B12 B18 B17 -26.9(15) 10 . . . ?
C01 B14 B18' B12' -26(4) . . . . ?
B15 B14 B18' B12' 26(3) . . . . ?
B13 B14 B18' B12' -84(3) . . . . ?
B18 B14 B18' B12' 47(3) . . . . ?
B12 B14 B18' B12' -97(4) . . . . ?
C01 B14 B18' B18' 36.6(18) . . . 10 ?
B15 B14 B18' B18' 87.8(9) . . . 10 ?
B13 B14 B18' B18' -21.5(10) . . . 10 ?
B18 B14 B18' B18' 109(3) . . . 10 ?
B12 B14 B18' B18' -34.8(17) . . . 10 ?
C01 B14 B18' B13 58.2(13) . . . . ?
B15 B14 B18' B13 109.3(10) . . . . ?
B18 B14 B18' B13 131(2) . . . . ?
B12 B14 B18' B13 -13(2) . . . . ?
C01 B14 B18' B15 -51.1(12) . . . . ?
B13 B14 B18' B15 -109.3(10) . . . . ?
B18 B14 B18' B15 22(2) . . . . ?
B12 B14 B18' B15 -123(2) . . . . ?
B18' B12' B18' B14 87(4) 10 . . . ?
B17 B12' B18' B14 -9(4) . . . . ?
B17 B12' B18' B18' -96.0(14) . . . 10 ?
B18' B12' B18' B13 26(2) 10 . . . ?
B17 B12' B18' B13 -70.4(16) . . . . ?
B18' B12' B18' B15 108.2(12) 10 . . . ?
B17 B12' B18' B15 12.2(11) . . . . ?
B12 B13 B18' B14 161(3) . . . . ?
B14 B13 B18' B14 -145.1(18) 10 . . . ?
C01 B13 B18' B14 -91.3(15) 10 . . . ?
C01 B13 B18' B14 -41.9(12) . . . . ?
B18' B13 B18' B14 -158.2(11) 10 . . . ?
B12 B13 B18' B12' -64(3) . . . . ?
B14 B13 B18' B12' 135(3) . . . . ?
B14 B13 B18' B12' -9.7(19) 10 . . . ?
C01 B13 B18' B12' 44(2) 10 . . . ?
C01 B13 B18' B12' 93.5(18) . . . . ?
B18' B13 B18' B12' -23(2) 10 . . . ?
B12 B13 B18' B18' -41(2) . . . 10 ?
B14 B13 B18' B18' 158.2(11) . . . 10 ?
B14 B13 B18' B18' 13.1(7) 10 . . 10 ?
C01 B13 B18' B18' 66.8(5) 10 . . 10 ?
C01 B13 B18' B18' 116.3(7) . . . 10 ?
B12 B13 B18' B15 -148(3) . . . . ?
B14 B13 B18' B15 51.3(12) . . . . ?
B14 B13 B18' B15 -93.8(10) 10 . . . ?
C01 B13 B18' B15 -40.1(10) 10 . . . ?
C01 B13 B18' B15 9.4(7) . . . . ?
B18' B13 B18' B15 -106.9(8) 10 . . . ?
B18 B15 B18' B14 -150(3) . . . . ?
C01 B15 B18' B14 41.3(13) . . . . ?
B16 B15 B18' B14 99.6(14) . . . . ?
B17 B15 B18' B14 151.8(15) . . . . ?
B18 B15 B18' B12' 47(2) . . . . ?
C01 B15 B18' B12' -122.2(13) . . . . ?
B16 B15 B18' B12' -63.9(14) . . . . ?
B14 B15 B18' B12' -164(2) . . . . ?
B17 B15 B18' B12' -11.7(11) . . . . ?
B18 B15 B18' B18' 98(2) . . . 10 ?
C01 B15 B18' B18' -71.1(5) . . . 10 ?
B16 B15 B18' B18' -12.8(8) . . . 10 ?
B14 B15 B18' B18' -112.4(13) . . . 10 ?
B17 B15 B18' B18' 39.4(5) . . . 10 ?
B18 B15 B18' B13 159(3) . . . . ?
C01 B15 B18' B13 -10.1(8) . . . . ?
B16 B15 B18' B13 48.2(11) . . . . ?
B14 B15 B18' B13 -51.4(12) . . . . ?
B17 B15 B18' B13 100.4(9) . . . . ?
C45 C44 C45 C46 1.9(11) 10_556 . . . ?
C47 C44 C45 C46 -178.4(5) . . . . ?
C44 C45 C46 C41 1.1(10) . . . . ?
C44 C45 C46 C4 -175.2(6) . . . . ?
O4 C41 C46 C45 178.8(6) . . . . ?
C46 C41 C46 C45 -4.1(11) 10_556 . . . ?
O4 C41 C46 C4 -5.0(10) . . . . ?
C46 C41 C46 C4 172.1(4) 10_556 . . . ?
C45 C44 C47 C48 -173.4(7) . . . 10_556 ?
C45 C44 C47 C48 6.3(8) 10_556 . . 10_556 ?
C45 C44 C47 C48 -6.3(8) . . . . ?
C45 C44 C47 C48 173.4(7) 10_556 . . . ?
C45 C44 C47 C49 65.0(8) . . . 10_556 ?
C45 C44 C47 C49 -115.3(7) 10_556 . . 10_556 ?
C45 C44 C47 C49 115.3(7) . . . . ?
C45 C44 C47 C49 -65.0(8) 10_556 . . . ?
C45 C44 C47 C50 -127.3(7) . . . . ?
C45 C44 C47 C50 52.4(8) 10_556 . . . ?
C45 C44 C47 C50 -52.4(8) . . . 10_556 ?
C45 C44 C47 C50 127.3(7) 10_556 . . 10_556 ?
C45 C46 C4 C52 -91.2(7) . . . . ?
C41 C46 C4 C52 92.6(7) . . . . ?
C56 C51 C52 C53 9.5(8) . . . . ?
O5 C51 C52 C53 -174.0(5) . . . . ?
C56 C51 C52 C4 -166.9(5) . . . . ?
O5 C51 C52 C4 9.7(8) . . . . ?
C46 C4 C52 C53 85.3(7) . . . . ?
C46 C4 C52 C51 -98.5(6) . . . . ?
C51 C52 C53 C54 -2.8(8) . . . . ?
C4 C52 C53 C54 173.6(5) . . . . ?
C52 C53 C54 C55 -4.8(8) . . . . ?
C52 C53 C54 C57 -179.8(4) . . . . ?
C53 C54 C55 C56 6.1(8) . . . . ?
C57 C54 C55 C56 -178.8(4) . . . . ?
C52 C51 C56 C55 -8.3(8) . . . . ?
O5 C51 C56 C55 175.2(5) . . . . ?
C52 C51 C56 C5 171.1(5) . . . . ?
O5 C51 C56 C5 -5.5(8) . . . . ?
C54 C55 C56 C51 0.2(8) . . . . ?
C54 C55 C56 C5 -179.2(5) . . . . ?
C55 C54 C57 C60' 26.3(6) . . . . ?
C53 C54 C57 C60' -158.8(6) . . . . ?
C55 C54 C57 C58 175.7(6) . . . . ?
C53 C54 C57 C58 -9.5(7) . . . . ?
C55 C54 C57 C60 55.0(6) . . . . ?
C53 C54 C57 C60 -130.1(6) . . . . ?
C55 C54 C57 C59' -94.1(6) . . . . ?
C53 C54 C57 C59' 80.7(6) . . . . ?
C55 C54 C57 C58' 146.3(6) . . . . ?
C53 C54 C57 C58' -38.9(6) . . . . ?
C55 C54 C57 C59 -64.5(6) . . . . ?
C53 C54 C57 C59 110.4(6) . . . . ?
C51 C56 C5 C62 96.8(7) . . . . ?
C55 C56 C5 C62 -83.8(7) . . . . ?
O6 C61 C62 C63 -177.3(5) . . . . ?
C66 C61 C62 C63 6.6(8) . . . . ?
O6 C61 C62 C5 3.7(8) . . . . ?
C66 C61 C62 C5 -172.4(5) . . . . ?
C56 C5 C62 C63 85.9(7) . . . . ?
C56 C5 C62 C61 -95.1(7) . . . . ?
C61 C62 C63 C64 -1.9(9) . . . . ?
C5 C62 C63 C64 177.2(5) . . . . ?
C62 C63 C64 C65 -2.7(9) . . . . ?
C62 C63 C64 C67 177.2(6) . . . . ?
C63 C64 C65 C66 2.7(9) . . . . ?
C67 C64 C65 C66 -177.2(6) . . . . ?
O6 C61 C66 C65 177.3(5) . . . . ?
C62 C61 C66 C65 -6.6(9) . . . . ?
O6 C61 C66 C6 -7.9(9) . . . . ?
C62 C61 C66 C6 168.2(6) . . . . ?
C64 C65 C66 C61 1.8(9) . . . . ?
C64 C65 C66 C6 -173.1(6) . . . . ?
C65 C64 C67 C69 108.6(9) . . . . ?
C63 C64 C67 C69 -71.2(9) . . . . ?
C65 C64 C67 C70 -127.3(8) . . . . ?
C63 C64 C67 C70 52.9(10) . . . . ?
C65 C64 C67 C68 -10.9(10) . . . . ?
C63 C64 C67 C68 169.3(7) . . . . ?
C61 C66 C6 C66 95.1(9) . . . 10_556 ?
C65 C66 C6 C66 -90.1(9) . . . 10_556 ?
B25 C02 B22 C02 135.8(6) . . . 10_556 ?
B24 C02 B22 C02 97.3(6) . . . 10_556 ?
B23 C02 B22 C02 32.8(9) . . . 10_556 ?
B25 C02 B22 B25 97.5(9) . . . 10_556 ?
C02 C02 B22 B25 -38.3(4) 10_556 . . 10_556 ?
B24 C02 B22 B25 59.1(8) . . . 10_556 ?
B23 C02 B22 B25 -5.4(10) . . . 10_556 ?
C02 C02 B22 B25 -135.8(6) 10_556 . . . ?
B24 C02 B22 B25 -38.4(7) . . . . ?
B23 C02 B22 B25 -102.9(8) . . . . ?
B25 C02 B22 B26 37.0(5) . . . . ?
C02 C02 B22 B26 -98.7(5) 10_556 . . . ?
B24 C02 B22 B26 -1.4(8) . . . . ?
B23 C02 B22 B26 -65.9(8) . . . . ?
B25 C02 B23 B24 -61.2(9) . . . 10_556 ?
B22 C02 B23 B24 4.9(11) . . . 10_556 ?
C02 C02 B23 B24 37.6(5) 10_556 . . 10_556 ?
B24 C02 B23 B24 -100.3(12) . . . 10_556 ?
B25 C02 B23 B24 39.1(7) . . . . ?
B22 C02 B23 B24 105.1(8) . . . . ?
C02 C02 B23 B24 137.8(7) 10_556 . . . ?
B25 C02 B23 C02 -98.8(6) . . . 10_556 ?
B22 C02 B23 C02 -32.7(9) . . . 10_556 ?
B24 C02 B23 C02 -137.8(7) . . . 10_556 ?
B25 C02 B23 B28 0.8(9) . . . . ?
B22 C02 B23 B28 66.9(8) . . . . ?
C02 C02 B23 B28 99.6(7) 10_556 . . . ?
B24 C02 B23 B28 -38.2(7) . . . . ?
B24 B23 B24 B28 -35.7(11) 10_556 . . . ?
C02 B23 B24 B28 -98.9(11) 10_556 . . . ?
C02 B23 B24 B28 -136.2(10) . . . . ?
B24 B23 B24 C02 100.5(11) 10_556 . . . ?
C02 B23 B24 C02 37.3(7) 10_556 . . . ?
B28 B23 B24 C02 136.2(10) . . . . ?
B24 B23 B24 B27 4.4(15) 10_556 . . . ?
C02 B23 B24 B27 -58.8(11) 10_556 . . . ?
C02 B23 B24 B27 -96.1(9) . . . . ?
B28 B23 B24 B27 40.0(10) . . . . ?
B24 B23 B24 B25 65.5(12) 10_556 . . . ?
C02 B23 B24 B25 2.2(11) 10_556 . . . ?
C02 B23 B24 B25 -35.0(7) . . . . ?
B28 B23 B24 B25 101.1(10) . . . . ?
B25 C02 B24 B28 -99.0(10) . . . . ?
B22 C02 B24 B28 -61.7(10) . . . . ?
C02 C02 B24 B28 2.3(9) 10_556 . . . ?
B23 C02 B24 B28 40.0(10) . . . . ?
B25 C02 B24 B23 -139.0(8) . . . . ?
B22 C02 B24 B23 -101.7(8) . . . . ?
C02 C02 B24 B23 -37.7(6) 10_556 . . . ?
B25 C02 B24 B27 -31.8(7) . . . . ?
B22 C02 B24 B27 5.6(10) . . . . ?
C02 C02 B24 B27 69.6(7) 10_556 . . . ?
B23 C02 B24 B27 107.3(9) . . . . ?
B22 C02 B24 B25 37.3(6) . . . . ?
C02 C02 B24 B25 101.4(5) 10_556 . . . ?
B23 C02 B24 B25 139.0(8) . . . . ?
B22 C02 B25 B27 -107.2(8) . . . . ?
C02 C02 B25 B27 -68.0(6) 10_556 . . . ?
B24 C02 B25 B27 33.2(7) . . . . ?
B23 C02 B25 B27 -3.9(9) . . . . ?
B22 C02 B25 B26 -40.3(7) . . . . ?
C02 C02 B25 B26 -1.1(7) 10_556 . . . ?
B24 C02 B25 B26 100.1(8) . . . . ?
B23 C02 B25 B26 63.0(9) . . . . ?
C02 C02 B25 B22 39.2(5) 10_556 . . . ?
B24 C02 B25 B22 140.5(7) . . . . ?
B23 C02 B25 B22 103.4(7) . . . . ?
B22 C02 B25 B24 -140.5(7) . . . . ?
C02 C02 B25 B24 -101.3(5) 10_556 . . . ?
B23 C02 B25 B24 -37.1(7) . . . . ?
C02 B22 B25 C02 -39.1(6) 10_556 . . . ?
B25 B22 B25 C02 -100.0(8) 10_556 . . . ?
B26 B22 B25 C02 -136.7(8) . . . . ?
C02 B22 B25 B27 60.3(9) 10_556 . . . ?
C02 B22 B25 B27 99.3(8) . . . . ?
B25 B22 B25 B27 -0.7(11) 10_556 . . . ?
B26 B22 B25 B27 -37.4(8) . . . . ?
C02 B22 B25 B26 97.6(8) 10_556 . . . ?
C02 B22 B25 B26 136.7(8) . . . . ?
B25 B22 B25 B26 36.6(8) 10_556 . . . ?
C02 B22 B25 B24 -3.9(9) 10_556 . . . ?
C02 B22 B25 B24 35.2(6) . . . . ?
B25 B22 B25 B24 -64.9(9) 10_556 . . . ?
B26 B22 B25 B24 -101.5(8) . . . . ?
B28 B24 B25 C02 101.4(9) . . . . ?
B23 B24 B25 C02 36.6(7) . . . . ?
B27 B24 B25 C02 143.1(8) . . . . ?
B28 B24 B25 B27 -41.7(8) . . . . ?
B23 B24 B25 B27 -106.5(9) . . . . ?
C02 B24 B25 B27 -143.1(8) . . . . ?
B28 B24 B25 B26 -0.9(10) . . . . ?
B23 B24 B25 B26 -65.6(9) . . . . ?
C02 B24 B25 B26 -102.3(7) . . . . ?
B27 B24 B25 B26 40.8(7) . . . . ?
B28 B24 B25 B22 65.7(9) . . . . ?
B23 B24 B25 B22 1.0(10) . . . . ?
C02 B24 B25 B22 -35.6(7) . . . . ?
B27 B24 B25 B22 107.5(8) . . . . ?
C02 B25 B26 B25 1.8(11) . . . 10_556 ?
B27 B25 B26 B25 104.0(9) . . . 10_556 ?
B22 B25 B26 B25 -37.4(8) . . . 10_556 ?
B24 B25 B26 B25 64.6(10) . . . 10_556 ?
C02 B25 B26 B27 -59.9(9) . . . 10_556 ?
B27 B25 B26 B27 42.3(7) . . . 10_556 ?
B22 B25 B26 B27 -99.1(8) . . . 10_556 ?
B24 B25 B26 B27 2.9(9) . . . 10_556 ?
C02 B25 B26 B27 -102.2(7) . . . . ?
B22 B25 B26 B27 -141.4(8) . . . . ?
B24 B25 B26 B27 -39.4(7) . . . . ?
C02 B25 B26 B22 39.2(7) . . . . ?
B27 B25 B26 B22 141.4(8) . . . . ?
B24 B25 B26 B22 102.0(8) . . . . ?
C02 B22 B26 B25 -99.8(7) 10_556 . . . ?
C02 B22 B26 B25 -37.3(5) . . . . ?
B25 B22 B26 B25 -137.1(10) 10_556 . . . ?
C02 B22 B26 B25 37.3(5) 10_556 . . 10_556 ?
C02 B22 B26 B25 99.8(7) . . . 10_556 ?
B25 B22 B26 B25 137.1(10) . . . 10_556 ?
C02 B22 B26 B27 3.3(7) 10_556 . . 10_556 ?
C02 B22 B26 B27 65.9(6) . . . 10_556 ?
B25 B22 B26 B27 -34.0(6) 10_556 . . 10_556 ?
B25 B22 B26 B27 103.1(8) . . . 10_556 ?
C02 B22 B26 B27 -65.9(6) 10_556 . . . ?
C02 B22 B26 B27 -3.3(7) . . . . ?
B25 B22 B26 B27 -103.1(8) 10_556 . . . ?
B25 B22 B26 B27 34.0(6) . . . . ?
C02 B25 B27 B24 -33.1(7) . . . . ?
B26 B25 B27 B24 -135.6(8) . . . . ?
B22 B25 B27 B24 -98.2(8) . . . . ?
C02 B25 B27 B26 102.6(7) . . . . ?
B22 B25 B27 B26 37.4(8) . . . . ?
B24 B25 B27 B26 135.6(8) . . . . ?
C02 B25 B27 B28 5.1(9) . . . . ?
B26 B25 B27 B28 -97.4(8) . . . . ?
B22 B25 B27 B28 -60.0(9) . . . . ?
B24 B25 B27 B28 38.2(7) . . . . ?
C02 B25 B27 B27 65.6(6) . . . 10_556 ?
B26 B25 B27 B27 -37.0(5) . . . 10_556 ?
B22 B25 B27 B27 0.5(7) . . . 10_556 ?
B24 B25 B27 B27 98.7(5) . . . 10_556 ?
B28 B24 B27 B25 135.0(9) . . . . ?
B23 B24 B27 B25 95.9(10) . . . . ?
C02 B24 B27 B25 31.6(7) . . . . ?
B28 B24 B27 B26 96.0(9) . . . . ?
B23 B24 B27 B26 56.9(11) . . . . ?
C02 B24 B27 B26 -7.4(9) . . . . ?
B25 B24 B27 B26 -39.0(6) . . . . ?
B23 B24 B27 B28 -39.0(10) . . . . ?
C02 B24 B27 B28 -103.4(9) . . . . ?
B25 B24 B27 B28 -135.0(9) . . . . ?
B28 B24 B27 B27 36.4(7) . . . 10_556 ?
B23 B24 B27 B27 -2.7(9) . . . 10_556 ?
C02 B24 B27 B27 -67.0(6) . . . 10_556 ?
B25 B24 B27 B27 -98.6(5) . . . 10_556 ?
B25 B26 B27 B25 -96.9(9) 10_556 . . . ?
B27 B26 B27 B25 -136.0(6) 10_556 . . . ?
B22 B26 B27 B25 -34.2(6) . . . . ?
B25 B26 B27 B24 40.9(7) . . . . ?
B25 B26 B27 B24 -55.9(9) 10_556 . . . ?
B27 B26 B27 B24 -95.0(7) 10_556 . . . ?
B22 B26 B27 B24 6.8(9) . . . . ?
B25 B26 B27 B28 100.5(8) . . . . ?
B25 B26 B27 B28 3.6(10) 10_556 . . . ?
B27 B26 B27 B28 -35.5(9) 10_556 . . . ?
B22 B26 B27 B28 66.3(8) . . . . ?
B25 B26 B27 B27 136.0(6) . . . 10_556 ?
B25 B26 B27 B27 39.1(4) 10_556 . . 10_556 ?
B22 B26 B27 B27 101.8(6) . . . 10_556 ?
B23 B24 B28 B24 35.9(11) . . . 10_556 ?
C02 B24 B28 B24 -3.8(15) . . . 10_556 ?
B27 B24 B28 B24 -102.7(12) . . . 10_556 ?
B25 B24 B28 B24 -64.0(13) . . . 10_556 ?
C02 B24 B28 B23 -39.6(9) . . . . ?
B27 B24 B28 B23 -138.6(10) . . . . ?
B25 B24 B28 B23 -99.9(10) . . . . ?
B23 B24 B28 B27 98.5(11) . . . 10_556 ?
C02 B24 B28 B27 58.9(11) . . . 10_556 ?
B27 B24 B28 B27 -40.1(8) . . . 10_556 ?
B25 B24 B28 B27 -1.4(12) . . . 10_556 ?
B23 B24 B28 B27 138.6(10) . . . . ?
C02 B24 B28 B27 99.0(8) . . . . ?
B25 B24 B28 B27 38.7(7) . . . . ?
B24 B23 B28 B24 139.5(13) 10_556 . . . ?
C02 B23 B28 B24 100.8(9) 10_556 . . . ?
C02 B23 B28 B24 38.7(7) . . . . ?
B24 B23 B28 B24 -139.5(13) . . . 10_556 ?
C02 B23 B28 B24 -38.7(7) 10_556 . . 10_556 ?
C02 B23 B28 B24 -100.8(9) . . . 10_556 ?
B24 B23 B28 B27 36.4(7) 10_556 . . 10_556 ?
B24 B23 B28 B27 -103.1(10) . . . 10_556 ?
C02 B23 B28 B27 -2.3(9) 10_556 . . 10_556 ?
C02 B23 B28 B27 -64.5(7) . . . 10_556 ?
B24 B23 B28 B27 103.1(10) 10_556 . . . ?
B24 B23 B28 B27 -36.4(7) . . . . ?
C02 B23 B28 B27 64.5(7) 10_556 . . . ?
C02 B23 B28 B27 2.3(9) . . . . ?
B25 B27 B28 B24 -41.1(8) . . . . ?
B26 B27 B28 B24 -102.3(8) . . . . ?
B27 B27 B28 B24 -137.3(8) 10_556 . . . ?
B25 B27 B28 B24 58.2(11) . . . 10_556 ?
B24 B27 B28 B24 99.3(13) . . . 10_556 ?
B26 B27 B28 B24 -3.0(12) . . . 10_556 ?
B27 B27 B28 B24 -38.1(6) 10_556 . . 10_556 ?
B25 B27 B28 B23 -4.6(9) . . . . ?
B24 B27 B28 B23 36.5(7) . . . . ?
B26 B27 B28 B23 -65.8(9) . . . . ?
B27 B27 B28 B23 -100.8(8) 10_556 . . . ?
B25 B27 B28 B27 96.3(7) . . . 10_556 ?
B24 B27 B28 B27 137.3(8) . . . 10_556 ?
B26 B27 B28 B27 35.1(9) . . . 10_556 ?
C6A C1A C2A C3A -0.1(3) . . . . ?
C7A C1A C2A C3A 180.0(3) . . . . ?
C1A C2A C3A C4A 0.0(3) . . . . ?
C2A C3A C4A C5A -0.1(6) . . . . ?
C3A C4A C5A C6A 0.2(9) . . . . ?
C2A C1A C6A C5A 0.2(6) . . . . ?
C7A C1A C6A C5A -179.9(5) . . . . ?
C4A C5A C6A C1A -0.2(8) . . . . ?
B1C B1C B2C B2C -142(2) 10_556 . . 6 ?
B1C B1C B2C B2C -171(2) 5 . . 6 ?
B1C B1C B2C B2C -45(2) 6 . . 6 ?
B2C B1C B2C B2C -124(4) 9_556 . . 6 ?
B1C B1C B2C B2C -59(4) 9_556 . . 6 ?
B1C B1C B2C B2C -163.7(16) 8_556 . . 6 ?
B2C B1C B2C B2C -29.1(9) 2 . . 6 ?
B2C B1C B2C B2C -142(3) 10_556 . . 6 ?
B1C B1C B2C B2C -45(4) 10_556 . . 5 ?
B2C B1C B2C B2C 96.7(15) 6 . . 5 ?
B1C B1C B2C B2C -74(4) 5 . . 5 ?
B1C B1C B2C B2C 51(4) 6 . . 5 ?
B2C B1C B2C B2C -27(5) 9_556 . . 5 ?
B1C B1C B2C B2C 38(5) 9_556 . . 5 ?
B1C B1C B2C B2C -67(3) 8_556 . . 5 ?
B2C B1C B2C B2C 68(2) 2 . . 5 ?
B2C B1C B2C B2C -45(4) 10_556 . . 5 ?
B1C B1C B2C B1C 28.4(17) 10_556 . . 5 ?
B2C B1C B2C B1C 171(2) 6 . . 5 ?
B1C B1C B2C B1C 125.4(9) 6 . . 5 ?
B2C B1C B2C B1C 47(2) 9_556 . . 5 ?
B1C B1C B2C B1C 112.0(17) 9_556 . . 5 ?
B1C B1C B2C B1C 7.0(9) 8_556 . . 5 ?
B2C B1C B2C B1C 141.5(18) 2 . . 5 ?
B2C B1C B2C B1C 28.4(17) 10_556 . . 5 ?
B1C B1C B2C B1C 21.5(15) 10_556 . . 8_556 ?
B2C B1C B2C B1C 163.7(16) 6 . . 8_556 ?
B1C B1C B2C B1C -7.0(9) 5 . . 8_556 ?
B1C B1C B2C B1C 118.4(8) 6 . . 8_556 ?
B2C B1C B2C B1C 40(3) 9_556 . . 8_556 ?
B1C B1C B2C B1C 105(2) 9_556 . . 8_556 ?
B2C B1C B2C B1C 134.5(9) 2 . . 8_556 ?
B2C B1C B2C B1C 21.5(15) 10_556 . . 8_556 ?
B1C B1C B2C B2C -113.1(16) 10_556 . . 2 ?
B2C B1C B2C B2C 29.1(9) 6 . . 2 ?
B1C B1C B2C B2C -141.5(18) 5 . . 2 ?
B1C B1C B2C B2C -16.1(13) 6 . . 2 ?
B2C B1C B2C B2C -95(3) 9_556 . . 2 ?
B1C B1C B2C B2C -30(3) 9_556 . . 2 ?
B1C B1C B2C B2C -134.5(9) 8_556 . . 2 ?
B2C B1C B2C B2C -113.1(16) 10_556 . . 2 ?
B1C B1C B2C B2C -72(2) 10_556 . . 3 ?
B2C B1C B2C B2C 70.2(7) 6 . . 3 ?
B1C B1C B2C B2C -100(3) 5 . . 3 ?
B1C B1C B2C B2C 25(2) 6 . . 3 ?
B2C B1C B2C B2C -54(4) 9_556 . . 3 ?
B1C B1C B2C B2C 12(4) 9_556 . . 3 ?
B1C B1C B2C B2C -93.5(19) 8_556 . . 3 ?
B2C B1C B2C B2C 41.1(11) 2 . . 3 ?
B2C B1C B2C B2C -72(2) 10_556 . . 3 ?
B1C B1C B2C B1C -16.2(19) 10_556 . . 3 ?
B2C B1C B2C B1C 126.0(12) 6 . . 3 ?
B1C B1C B2C B1C -44.7(13) 5 . . 3 ?
B1C B1C B2C B1C 80.7(13) 6 . . 3 ?
B2C B1C B2C B1C 2(3) 9_556 . . 3 ?
B1C B1C B2C B1C 67(3) 9_556 . . 3 ?
B1C B1C B2C B1C -37.7(5) 8_556 . . 3 ?
B2C B1C B2C B1C 96.8(9) 2 . . 3 ?
B2C B1C B2C B1C -16.2(19) 10_556 . . 3 ?
B2C B1C B2C B1C 142(2) 6 . . 10_556 ?
B1C B1C B2C B1C -28.4(17) 5 . . 10_556 ?
B1C B1C B2C B1C 97.0(8) 6 . . 10_556 ?
B2C B1C B2C B1C 18.3(18) 9_556 . . 10_556 ?
B1C B1C B2C B1C 83.5(17) 9_556 . . 10_556 ?
B1C B1C B2C B1C -21.5(15) 8_556 . . 10_556 ?
B2C B1C B2C B1C 113.1(16) 2 . . 10_556 ?
B2C B1C B2C B1C 0.00(2) 10_556 . . 10_556 ?
B1C B1C B2C B2C -92.2(17) 10_556 . . 4 ?
B2C B1C B2C B2C 50.0(9) 6 . . 4 ?
B1C B1C B2C B2C -121(2) 5 . . 4 ?
B1C B1C B2C B2C 4.8(15) 6 . . 4 ?
B2C B1C B2C B2C -74(3) 9_556 . . 4 ?
B1C B1C B2C B2C -9(3) 9_556 . . 4 ?
B1C B1C B2C B2C -113.6(12) 8_556 . . 4 ?
B2C B1C B2C B2C 20.9(3) 2 . . 4 ?
B2C B1C B2C B2C -92.2(17) 10_556 . . 4 ?
